data_4131585
loop_
_publ_author_name
'Xi, Yumeng'
'Hartwig, John F.'

_publ_section_title
;
 Mechanistic Studies of Copper-Catalyzed Asymmetric Hydroboration of
 Alkenes.
;
_journal_issue 36
_journal_name_full 'Journal of the American Chemical Society'
_journal_page_first 12758
_journal_page_last 12772
_journal_paper_doi 10.1021/jacs.7b07124
_journal_volume 139
_journal_year 2017
_chemical_absolute_configuration ad
_chemical_formula_sum 'C81 H121 Cu O9 P2 Si2'
_chemical_formula_weight 1420.43
_chemical_name_common 7
_space_group.centring_type primitive

_space_group_crystal_system orthorhombic
_space_group_IT_number 19
_space_group_name_Hall 'P 2ac 2ab'
_space_group_name_H-M_alt 'P 21 21 21'
_atom_sites_solution_hydrogens geom
_atom_sites_solution_primary iterative
_atom_sites_solution_secondary difmap
_audit_creation_method SHELXL-2014/7
_cell_angle_alpha 90
_cell_angle_beta 90
_cell_angle_gamma 90
_cell_formula_units_Z 8
_cell_length_a 19.7038(15)
_cell_length_b 26.008(2)
_cell_length_c 35.273(3)
_cell_measurement_reflns_used 9420
_cell_measurement_temperature 100(2)
_cell_measurement_theta_max 25.28
_cell_measurement_theta_min 2.28
_cell_volume 18076(2)
_computing_cell_refinement 'Bruker SAINT'
_computing_data_collection 'Bruker APEX2'
_computing_data_reduction 'Bruker SAINT'
_computing_molecular_graphics ORTEP-32
_computing_publication_material WinGX
_computing_structure_refinement SHELXL-2014
_computing_structure_solution SHELXT-2014
_diffrn_ambient_temperature 100(2)
_diffrn_detector_area_resol_mean 8.366
_diffrn_measured_fraction_theta_full 1.000
_diffrn_measured_fraction_theta_max 0.999
_diffrn_measurement_device_type 'Bruker APEX-II CCD'
_diffrn_measurement_method '\f and \w scans'
_diffrn_radiation_type MoK\a
_diffrn_radiation_wavelength 0.71073
_diffrn_reflns_av_R_equivalents 0.0576
_diffrn_reflns_av_unetI/netI 0.0658
_diffrn_reflns_Laue_measured_fraction_full 1.000
_diffrn_reflns_Laue_measured_fraction_max 0.999
_diffrn_reflns_limit_h_max 23
_diffrn_reflns_limit_h_min -23
_diffrn_reflns_limit_k_max 28
_diffrn_reflns_limit_k_min -31
_diffrn_reflns_limit_l_max 42
_diffrn_reflns_limit_l_min -41
_diffrn_reflns_number 147781
_diffrn_reflns_point_group_measured_fraction_full 1.000
_diffrn_reflns_point_group_measured_fraction_max 0.998
_diffrn_reflns_theta_full 25.000
_diffrn_reflns_theta_max 25.364
_diffrn_reflns_theta_min 1.155
_diffrn_source 'microfocus sealed tube'
_exptl_absorpt_coefficient_mu 0.350
_exptl_absorpt_correction_T_max 0.928
_exptl_absorpt_correction_T_min 0.867
_exptl_absorpt_correction_type multi-scan
_exptl_absorpt_process_details SADABS
_exptl_crystal_colour yellow
_exptl_crystal_density_diffrn 1.044
_exptl_crystal_description prism
_exptl_crystal_F_000 6128
_exptl_crystal_size_max 0.100
_exptl_crystal_size_mid 0.080
_exptl_crystal_size_min 0.060
_refine_diff_density_max 1.005
_refine_diff_density_min -0.707
_refine_diff_density_rms 0.076
_refine_ls_abs_structure_details
;
 Flack x determined using 9306 quotients [(I+)-(I-)]/[(I+)+(I-)] 
 (Parsons, Flack and Wagner, Acta Cryst. B69 (2013) 249-259). 
;
_refine_ls_abs_structure_Flack 0.005(3)
_refine_ls_extinction_method none
_refine_ls_goodness_of_fit_ref 1.023
_refine_ls_hydrogen_treatment constr
_refine_ls_matrix_type full
_refine_ls_number_parameters 1710
_refine_ls_number_reflns 33109
_refine_ls_number_restraints 0
_refine_ls_restrained_S_all 1.023
_refine_ls_R_factor_all 0.0969
_refine_ls_R_factor_gt 0.0678
_refine_ls_shift/su_max 0.001
_refine_ls_shift/su_mean 0.000
_refine_ls_structure_factor_coef Fsqd
_refine_ls_weighting_details 'w=1/[\s^2^(Fo^2^)+(0.0999P)^2^+22.1249P] where P=(Fo^2^+2Fc^2^)/3'
_refine_ls_weighting_scheme calc
_refine_ls_wR_factor_gt 0.1711
_refine_ls_wR_factor_ref 0.1908
_reflns_Friedel_coverage 0.866
_reflns_Friedel_fraction_full 1.000
_reflns_Friedel_fraction_max 0.998
_reflns_number_gt 25222
_reflns_number_total 33109
_reflns_threshold_expression 'I > 2\s(I)'
_cod_data_source_file ja7b07124_si_003.cif
_cod_data_source_block 7
_cod_original_cell_volume 18076(3)
_cod_database_code 4131585
_shelx_space_group_comment
;
The symmetry employed for this shelxl refinement is uniquely defined 
by the following loop, which should always be used as a source of 
symmetry information in preference to the above space-group names. 
They are only intended as comments. 
;
_shelx_estimated_absorpt_t_max 0.979
_shelx_estimated_absorpt_t_min 0.966
_shelx_shelxl_version_number 2014/7

loop_
_space_group_symop_operation_xyz
'x, y, z'
'-x+1/2, -y, z+1/2'
'-x, y+1/2, -z+1/2'
'x+1/2, -y+1/2, -z'

loop_
_atom_site_label
_atom_site_type_symbol
_atom_site_fract_x
_atom_site_fract_y
_atom_site_fract_z
_atom_site_U_iso_or_equiv
_atom_site_adp_type
_atom_site_occupancy
_atom_site_site_symmetry_order
_atom_site_calc_flag
_atom_site_refinement_flags_posn
_atom_site_refinement_flags_adp
_atom_site_refinement_flags_occupancy
_atom_site_disorder_assembly
_atom_site_disorder_group
C1 C 0.9734(4) 0.5327(3) 0.5702(2) 0.0416(18) Uani 1 1 d . . . . .
H1A H 0.9918 0.5263 0.5956 0.062 Uiso 1 1 calc R U . . .
H1B H 1.0083 0.5487 0.5544 0.062 Uiso 1 1 calc R U . . .
H1C H 0.9342 0.5558 0.5721 0.062 Uiso 1 1 calc R U . . .
C2 C 0.8499(3) 0.3815(3) 0.59165(19) 0.0297(15) Uani 1 1 d . . . . .
C3 C 0.8170(3) 0.3366(3) 0.6015(2) 0.0344(16) Uani 1 1 d . . . . .
H3 H 0.8404 0.3048 0.5995 0.041 Uiso 1 1 calc R U . . .
C4 C 0.7500(4) 0.3370(3) 0.6143(2) 0.0446(19) Uani 1 1 d . . . . .
C5 C 0.7165(3) 0.3847(4) 0.6152(2) 0.043(2) Uani 1 1 d . . . . .
C6 C 0.7486(4) 0.4316(3) 0.6081(2) 0.0417(19) Uani 1 1 d . . . . .
C7 C 0.8160(4) 0.4280(3) 0.59552(19) 0.0354(17) Uani 1 1 d . . . . .
H7 H 0.8395 0.4588 0.5894 0.043 Uiso 1 1 calc R U . . .
C8 C 0.7155(4) 0.2881(4) 0.6283(3) 0.054(2) Uani 1 1 d . . . . .
C9 C 0.6950(5) 0.2926(4) 0.6699(3) 0.059(2) Uani 1 1 d . . . . .
H9A H 0.6655 0.3226 0.6732 0.089 Uiso 1 1 calc R U . . .
H9B H 0.6706 0.2615 0.6776 0.089 Uiso 1 1 calc R U . . .
H9C H 0.7357 0.2966 0.6856 0.089 Uiso 1 1 calc R U . . .
C10 C 0.7600(6) 0.2425(4) 0.6243(3) 0.071(3) Uani 1 1 d . . . . .
H10A H 0.7361 0.2120 0.6336 0.107 Uiso 1 1 calc R U . . .
H10B H 0.7717 0.2377 0.5975 0.107 Uiso 1 1 calc R U . . .
H10C H 0.8015 0.2477 0.6391 0.107 Uiso 1 1 calc R U . . .
C11 C 0.6487(5) 0.2764(5) 0.6053(3) 0.083(3) Uani 1 1 d . . . . .
H11A H 0.6178 0.3058 0.6072 0.124 Uiso 1 1 calc R U . . .
H11B H 0.6602 0.2705 0.5786 0.124 Uiso 1 1 calc R U . . .
H11C H 0.6267 0.2457 0.6157 0.124 Uiso 1 1 calc R U . . .
C12 C 0.6048(5) 0.3906(6) 0.5914(4) 0.097(4) Uani 1 1 d . . . . .
H12A H 0.5570 0.3901 0.5990 0.146 Uiso 1 1 calc R U . . .
H12B H 0.6153 0.4235 0.5792 0.146 Uiso 1 1 calc R U . . .
H12C H 0.6136 0.3625 0.5736 0.146 Uiso 1 1 calc R U . . .
C13 C 0.7205(5) 0.4875(4) 0.6123(3) 0.063(3) Uani 1 1 d . . . . .
C14 C 0.7739(5) 0.5243(4) 0.6293(3) 0.064(3) Uani 1 1 d . . . . .
H14A H 0.7869 0.5123 0.6546 0.097 Uiso 1 1 calc R U . . .
H14B H 0.8140 0.5251 0.6129 0.097 Uiso 1 1 calc R U . . .
H14C H 0.7546 0.5590 0.6312 0.097 Uiso 1 1 calc R U . . .
C15 C 0.7018(7) 0.5070(5) 0.5737(3) 0.095(4) Uani 1 1 d . . . . .
H15A H 0.6679 0.4842 0.5623 0.142 Uiso 1 1 calc R U . . .
H15B H 0.6830 0.5418 0.5759 0.142 Uiso 1 1 calc R U . . .
H15C H 0.7424 0.5079 0.5576 0.142 Uiso 1 1 calc R U . . .
C16 C 0.6628(6) 0.4890(5) 0.6425(4) 0.088(4) Uani 1 1 d . . . . .
H16A H 0.6800 0.4755 0.6666 0.132 Uiso 1 1 calc R U . . .
H16B H 0.6477 0.5246 0.6461 0.132 Uiso 1 1 calc R U . . .
H16C H 0.6246 0.4679 0.6339 0.132 Uiso 1 1 calc R U . . .
C17 C 0.9926(3) 0.3735(3) 0.6133(2) 0.0313(16) Uani 1 1 d . . . . .
C18 C 1.0516(4) 0.4020(4) 0.6147(2) 0.054(2) Uani 1 1 d . . . . .
H18 H 1.0600 0.4270 0.5956 0.065 Uiso 1 1 calc R U . . .
C19 C 1.0998(4) 0.3950(5) 0.6437(3) 0.064(3) Uani 1 1 d . . . . .
C20 C 1.0831(4) 0.3622(4) 0.6724(2) 0.050(2) Uani 1 1 d . . . . .
C21 C 1.0262(4) 0.3299(3) 0.6713(2) 0.0394(18) Uani 1 1 d . . . . .
C22 C 0.9820(4) 0.3365(3) 0.64042(19) 0.0291(15) Uani 1 1 d . . . . .
H22 H 0.9435 0.3147 0.6382 0.035 Uiso 1 1 calc R U . . .
C23 C 1.1679(6) 0.4247(10) 0.6389(4) 0.144(9) Uani 1 1 d . . . . .
C24 C 1.1598(10) 0.4765(9) 0.6430(9) 0.25(2) Uani 1 1 d . . . . .
H24A H 1.1221 0.4882 0.6270 0.372 Uiso 1 1 calc R U . . .
H24B H 1.1497 0.4845 0.6696 0.372 Uiso 1 1 calc R U . . .
H24C H 1.2016 0.4941 0.6354 0.372 Uiso 1 1 calc R U . . .
C25 C 1.1888(9) 0.4184(18) 0.5968(5) 0.39(3) Uani 1 1 d . . . . .
H25A H 1.1958 0.3819 0.5912 0.580 Uiso 1 1 calc R U . . .
H25B H 1.1528 0.4320 0.5804 0.580 Uiso 1 1 calc R U . . .
H25C H 1.2310 0.4373 0.5921 0.580 Uiso 1 1 calc R U . . .
C26 C 1.2266(6) 0.4035(9) 0.6634(4) 0.165(10) Uani 1 1 d . . . . .
H26A H 1.2305 0.3663 0.6596 0.248 Uiso 1 1 calc R U . . .
H26B H 1.2692 0.4202 0.6560 0.248 Uiso 1 1 calc R U . . .
H26C H 1.2173 0.4105 0.6902 0.248 Uiso 1 1 calc R U . . .
C27 C 1.1105(5) 0.4015(4) 0.7309(3) 0.071(3) Uani 1 1 d . . . . .
H27A H 1.1394 0.3977 0.7533 0.106 Uiso 1 1 calc R U . . .
H27B H 1.1210 0.4341 0.7182 0.106 Uiso 1 1 calc R U . . .
H27C H 1.0627 0.4014 0.7386 0.106 Uiso 1 1 calc R U . . .
C28 C 1.0132(5) 0.2858(3) 0.6998(2) 0.054(2) Uani 1 1 d . . . . .
C29 C 1.0048(5) 0.3049(3) 0.7407(2) 0.055(2) Uani 1 1 d . . . . .
H29A H 1.0446 0.3252 0.7480 0.083 Uiso 1 1 calc R U . . .
H29B H 0.9640 0.3263 0.7425 0.083 Uiso 1 1 calc R U . . .
H29C H 1.0004 0.2753 0.7578 0.083 Uiso 1 1 calc R U . . .
C30 C 1.0745(7) 0.2484(4) 0.6978(3) 0.095(4) Uani 1 1 d . . . . .
H30A H 1.0800 0.2361 0.6718 0.143 Uiso 1 1 calc R U . . .
H30B H 1.1158 0.2663 0.7058 0.143 Uiso 1 1 calc R U . . .
H30C H 1.0663 0.2190 0.7147 0.143 Uiso 1 1 calc R U . . .
C31 C 0.9490(6) 0.2542(4) 0.6904(3) 0.062(3) Uani 1 1 d . . . . .
H31A H 0.9521 0.2412 0.6644 0.093 Uiso 1 1 calc R U . . .
H31B H 0.9453 0.2253 0.7081 0.093 Uiso 1 1 calc R U . . .
H31C H 0.9088 0.2762 0.6928 0.093 Uiso 1 1 calc R U . . .
C32 C 0.9505(3) 0.3337(2) 0.54117(19) 0.0267(14) Uani 1 1 d . . . . .
C33 C 1.0094(3) 0.3049(2) 0.5445(2) 0.0304(15) Uani 1 1 d . . . . .
H33 H 1.0379 0.3105 0.5659 0.036 Uiso 1 1 calc R U . . .
C34 C 1.0287(3) 0.2677(2) 0.5179(2) 0.0330(16) Uani 1 1 d . . . . .
H34 H 1.0694 0.2486 0.5205 0.040 Uiso 1 1 calc R U . . .
C35 C 0.9858(4) 0.2605(3) 0.4880(2) 0.0339(16) Uani 1 1 d . . . . .
C36 C 0.9267(4) 0.2263(3) 0.4415(2) 0.045(2) Uani 1 1 d . . . . .
H36A H 0.9005 0.1967 0.4514 0.053 Uiso 1 1 calc R U . . .
H36B H 0.9299 0.2229 0.4136 0.053 Uiso 1 1 calc R U . . .
C37 C 0.9269(3) 0.2889(2) 0.4843(2) 0.0290(15) Uani 1 1 d . . . . .
C38 C 0.9070(3) 0.3268(2) 0.50914(19) 0.0230(13) Uani 1 1 d . . . . .
C39 C 0.8405(3) 0.3517(2) 0.50283(17) 0.0199(13) Uani 1 1 d . . . . .
C40 C 0.7828(3) 0.3210(2) 0.50533(19) 0.0255(14) Uani 1 1 d . . . . .
C41 C 0.7133(4) 0.2545(3) 0.5083(3) 0.048(2) Uani 1 1 d . . . . .
H41A H 0.6967 0.2316 0.5287 0.057 Uiso 1 1 calc R U . . .
H41B H 0.7113 0.2355 0.4840 0.057 Uiso 1 1 calc R U . . .
C42 C 0.7181(3) 0.3381(3) 0.4995(2) 0.0335(16) Uani 1 1 d . . . . .
C43 C 0.7052(3) 0.3892(3) 0.4899(2) 0.0352(16) Uani 1 1 d . . . . .
H43 H 0.6604 0.4016 0.4861 0.042 Uiso 1 1 calc R U . . .
C44 C 0.7616(3) 0.4211(2) 0.48615(18) 0.0253(14) Uani 1 1 d . . . . .
H44 H 0.7544 0.4562 0.4797 0.030 Uiso 1 1 calc R U . . .
C45 C 0.8290(3) 0.4038(2) 0.49148(18) 0.0224(13) Uani 1 1 d . . . . .
C46 C 0.8622(3) 0.5053(2) 0.46548(18) 0.0224(13) Uani 1 1 d . . . . .
C47 C 0.8502(3) 0.5489(2) 0.4868(2) 0.0285(14) Uani 1 1 d . . . . .
H47 H 0.8596 0.5481 0.5133 0.034 Uiso 1 1 calc R U . . .
C48 C 0.8248(4) 0.5941(3) 0.4709(3) 0.046(2) Uani 1 1 d . . . . .
C49 C 0.8104(4) 0.5924(3) 0.4320(3) 0.049(2) Uani 1 1 d . . . . .
C50 C 0.8206(4) 0.5491(3) 0.4095(2) 0.0391(18) Uani 1 1 d . . . . .
C51 C 0.8469(4) 0.5060(3) 0.4270(2) 0.0342(16) Uani 1 1 d . . . . .
H51 H 0.8547 0.4760 0.4123 0.041 Uiso 1 1 calc R U . . .
C52 C 0.8166(5) 0.6419(3) 0.4957(4) 0.072(3) Uani 1 1 d . . . . .
C53 C 0.8799(11) 0.6516(7) 0.5197(5) 0.165(9) Uani 1 1 d . . . . .
H53A H 0.9061 0.6197 0.5218 0.247 Uiso 1 1 calc R U . . .
H53B H 0.9078 0.6782 0.5076 0.247 Uiso 1 1 calc R U . . .
H53C H 0.8664 0.6632 0.5450 0.247 Uiso 1 1 calc R U . . .
C54 C 0.7837(12) 0.6215(7) 0.5354(5) 0.166(10) Uani 1 1 d . . . . .
H54A H 0.8117 0.5936 0.5457 0.249 Uiso 1 1 calc R U . . .
H54B H 0.7819 0.6498 0.5537 0.249 Uiso 1 1 calc R U . . .
H54C H 0.7377 0.6087 0.5307 0.249 Uiso 1 1 calc R U . . .
C55 C 0.7678(9) 0.6807(6) 0.4873(5) 0.148(8) Uani 1 1 d . . . . .
H55A H 0.7316 0.6661 0.4717 0.222 Uiso 1 1 calc R U . . .
H55B H 0.7484 0.6939 0.5110 0.222 Uiso 1 1 calc R U . . .
H55C H 0.7898 0.7089 0.4736 0.222 Uiso 1 1 calc R U . . .
C56 C 0.8660(13) 0.6718(10) 0.4052(8) 0.110(9) Uiso 0.550(18) 1 d . . P A 1
H56A H 0.8531 0.7048 0.3939 0.165 Uiso 0.550(18) 1 calc R U P A 1
H56B H 0.8928 0.6778 0.4282 0.165 Uiso 0.550(18) 1 calc R U P A 1
H56C H 0.8930 0.6521 0.3870 0.165 Uiso 0.550(18) 1 calc R U P A 1
C56A C 0.6917(18) 0.6217(14) 0.4251(11) 0.122(13) Uiso 0.450(18) 1 d . . P A 2
H56D H 0.6649 0.6481 0.4122 0.183 Uiso 0.450(18) 1 calc R U P A 2
H56E H 0.6765 0.5875 0.4169 0.183 Uiso 0.450(18) 1 calc R U P A 2
H56F H 0.6859 0.6250 0.4526 0.183 Uiso 0.450(18) 1 calc R U P A 2
C57 C 0.8045(6) 0.5491(5) 0.3671(3) 0.077(3) Uani 1 1 d . . . . .
C58 C 0.829(2) 0.5051(7) 0.3508(5) 0.39(3) Uani 1 1 d . . . . .
H58A H 0.8123 0.4751 0.3647 0.587 Uiso 1 1 calc R U . . .
H58B H 0.8141 0.5032 0.3244 0.587 Uiso 1 1 calc R U . . .
H58C H 0.8789 0.5055 0.3516 0.587 Uiso 1 1 calc R U . . .
C59 C 0.7264(8) 0.5582(11) 0.3633(6) 0.244(17) Uani 1 1 d . . . . .
H59A H 0.7141 0.5905 0.3759 0.366 Uiso 1 1 calc R U . . .
H59B H 0.7142 0.5602 0.3364 0.366 Uiso 1 1 calc R U . . .
H59C H 0.7019 0.5297 0.3752 0.366 Uiso 1 1 calc R U . . .
C60 C 0.8323(5) 0.5921(6) 0.3446(4) 0.101(5) Uani 1 1 d . . . . .
H60A H 0.8162 0.6248 0.3550 0.151 Uiso 1 1 calc R U . . .
H60B H 0.8820 0.5911 0.3455 0.151 Uiso 1 1 calc R U . . .
H60C H 0.8172 0.5889 0.3182 0.151 Uiso 1 1 calc R U . . .
C61 C 0.9588(3) 0.4231(2) 0.45699(18) 0.0206(13) Uani 1 1 d . . . . .
C62 C 0.9428(3) 0.3989(2) 0.42269(19) 0.0271(14) Uani 1 1 d . . . . .
H62 H 0.8966 0.3917 0.4172 0.032 Uiso 1 1 calc R U . . .
C63 C 0.9918(4) 0.3852(3) 0.3964(2) 0.0324(16) Uani 1 1 d . . . . .
C64 C 1.0608(4) 0.3959(2) 0.4062(2) 0.0338(17) Uani 1 1 d . . . . .
C65 C 1.0798(3) 0.4120(2) 0.4423(2) 0.0298(16) Uani 1 1 d . . . . .
C66 C 1.0278(3) 0.4277(2) 0.4670(2) 0.0238(14) Uani 1 1 d . . . . .
H66 H 1.0394 0.4417 0.4910 0.029 Uiso 1 1 calc R U . . .
C67 C 0.9728(4) 0.3571(3) 0.3594(2) 0.046(2) Uani 1 1 d . . . . .
C68 C 0.8966(4) 0.3443(4) 0.3594(2) 0.051(2) Uani 1 1 d . . . . .
H68A H 0.8703 0.3762 0.3615 0.077 Uiso 1 1 calc R U . . .
H68B H 0.8848 0.3266 0.3358 0.077 Uiso 1 1 calc R U . . .
H68C H 0.8862 0.3220 0.3810 0.077 Uiso 1 1 calc R U . . .
C69 C 0.9857(5) 0.3918(4) 0.3237(2) 0.058(2) Uani 1 1 d . . . . .
H69A H 0.9597 0.4237 0.3261 0.086 Uiso 1 1 calc R U . . .
H69B H 1.0342 0.3999 0.3219 0.086 Uiso 1 1 calc R U . . .
H69C H 0.9713 0.3734 0.3008 0.086 Uiso 1 1 calc R U . . .
C70 C 1.0129(5) 0.3071(3) 0.3562(3) 0.060(3) Uani 1 1 d . . . . .
H70A H 1.0616 0.3147 0.3562 0.090 Uiso 1 1 calc R U . . .
H70B H 1.0022 0.2848 0.3778 0.090 Uiso 1 1 calc R U . . .
H70C H 1.0008 0.2895 0.3326 0.090 Uiso 1 1 calc R U . . .
C71 C 1.1349(5) 0.4351(3) 0.3619(3) 0.063(3) Uani 1 1 d . . . . .
H71A H 1.1688 0.4269 0.3425 0.095 Uiso 1 1 calc R U . . .
H71B H 1.0975 0.4543 0.3504 0.095 Uiso 1 1 calc R U . . .
H71C H 1.1560 0.4561 0.3818 0.095 Uiso 1 1 calc R U . . .
C72 C 1.1522(3) 0.4119(3) 0.4589(3) 0.0403(19) Uani 1 1 d . . . . .
C73 C 1.2057(4) 0.3829(4) 0.4358(3) 0.064(3) Uani 1 1 d . . . . .
H73A H 1.1906 0.3474 0.4317 0.096 Uiso 1 1 calc R U . . .
H73B H 1.2119 0.3999 0.4112 0.096 Uiso 1 1 calc R U . . .
H73C H 1.2489 0.3828 0.4496 0.096 Uiso 1 1 calc R U . . .
C74 C 1.1485(4) 0.3836(3) 0.4970(3) 0.049(2) Uani 1 1 d . . . . .
H74A H 1.1332 0.3482 0.4928 0.074 Uiso 1 1 calc R U . . .
H74B H 1.1935 0.3833 0.5088 0.074 Uiso 1 1 calc R U . . .
H74C H 1.1163 0.4013 0.5138 0.074 Uiso 1 1 calc R U . . .
C75 C 1.1758(4) 0.4668(3) 0.4651(3) 0.057(2) Uani 1 1 d . . . . .
H75A H 1.1416 0.4855 0.4799 0.085 Uiso 1 1 calc R U . . .
H75B H 1.2189 0.4666 0.4789 0.085 Uiso 1 1 calc R U . . .
H75C H 1.1819 0.4837 0.4405 0.085 Uiso 1 1 calc R U . . .
C76 C 0.2973(5) 0.5043(5) 0.3135(3) 0.072(3) Uani 1 1 d . . . . .
H76A H 0.2536 0.4984 0.3260 0.108 Uiso 1 1 calc R U . . .
H76B H 0.2901 0.5243 0.2903 0.108 Uiso 1 1 calc R U . . .
H76C H 0.3180 0.4712 0.3070 0.108 Uiso 1 1 calc R U . . .
C77 C 0.4699(3) 0.6419(2) 0.34324(18) 0.0253(14) Uani 1 1 d . . . . .
C78 C 0.4096(3) 0.6670(3) 0.33658(19) 0.0277(15) Uani 1 1 d . . . . .
H78 H 0.3698 0.6473 0.3321 0.033 Uiso 1 1 calc R U . . .
C79 C 0.4051(4) 0.7207(3) 0.3362(2) 0.0347(17) Uani 1 1 d . . . . .
C80 C 0.4638(4) 0.7475(2) 0.3450(2) 0.0359(17) Uani 1 1 d . . . . .
C81 C 0.5276(4) 0.7235(2) 0.3482(2) 0.0313(15) Uani 1 1 d . . . . .
C82 C 0.5281(3) 0.6697(2) 0.34845(19) 0.0269(14) Uani 1 1 d . . . . .
H82 H 0.5697 0.6521 0.3523 0.032 Uiso 1 1 calc R U . . .
C83 C 0.3349(4) 0.7448(3) 0.3269(3) 0.048(2) Uani 1 1 d . . . . .
C84 C 0.2887(6) 0.7418(6) 0.3594(4) 0.094(4) Uani 1 1 d . . . . .
H84A H 0.2892 0.7068 0.3697 0.141 Uiso 1 1 calc R U . . .
H84B H 0.3035 0.7660 0.3790 0.141 Uiso 1 1 calc R U . . .
H84C H 0.2426 0.7505 0.3513 0.141 Uiso 1 1 calc R U . . .
C85 C 0.3039(6) 0.7133(5) 0.2942(4) 0.092(4) Uani 1 1 d . . . . .
H85A H 0.3340 0.7148 0.2721 0.139 Uiso 1 1 calc R U . . .
H85B H 0.2984 0.6775 0.3022 0.139 Uiso 1 1 calc R U . . .
H85C H 0.2595 0.7276 0.2875 0.139 Uiso 1 1 calc R U . . .
C86 C 0.3396(7) 0.7968(5) 0.3078(4) 0.115(6) Uani 1 1 d . . . . .
H86A H 0.3715 0.7948 0.2866 0.172 Uiso 1 1 calc R U . . .
H86B H 0.2947 0.8068 0.2984 0.172 Uiso 1 1 calc R U . . .
H86C H 0.3556 0.8223 0.3262 0.172 Uiso 1 1 calc R U . . .
C87 C 0.4455(6) 0.8199(3) 0.3851(3) 0.062(3) Uani 1 1 d . . . . .
H87A H 0.4456 0.8576 0.3848 0.093 Uiso 1 1 calc R U . . .
H87B H 0.4004 0.8075 0.3924 0.093 Uiso 1 1 calc R U . . .
H87C H 0.4792 0.8076 0.4035 0.093 Uiso 1 1 calc R U . . .
C88 C 0.5959(4) 0.7535(3) 0.3497(2) 0.0395(18) Uani 1 1 d . . . . .
C89 C 0.6014(6) 0.7900(5) 0.3833(3) 0.094(4) Uani 1 1 d . . . . .
H89A H 0.5938 0.7708 0.4069 0.141 Uiso 1 1 calc R U . . .
H89B H 0.6467 0.8055 0.3838 0.141 Uiso 1 1 calc R U . . .
H89C H 0.5671 0.8171 0.3809 0.141 Uiso 1 1 calc R U . . .
C90 C 0.6068(6) 0.7804(5) 0.3139(3) 0.081(3) Uani 1 1 d . . . . .
H90A H 0.6030 0.7560 0.2929 0.121 Uiso 1 1 calc R U . . .
H90B H 0.5726 0.8074 0.3110 0.121 Uiso 1 1 calc R U . . .
H90C H 0.6522 0.7958 0.3138 0.121 Uiso 1 1 calc R U . . .
C91 C 0.6566(5) 0.7165(4) 0.3565(4) 0.081(3) Uani 1 1 d . . . . .
H91A H 0.6499 0.6981 0.3805 0.121 Uiso 1 1 calc R U . . .
H91B H 0.6592 0.6916 0.3356 0.121 Uiso 1 1 calc R U . . .
H91C H 0.6988 0.7363 0.3577 0.121 Uiso 1 1 calc R U . . .
C92 C 0.5120(3) 0.5496(2) 0.3012(2) 0.0292(15) Uani 1 1 d . . . . .
C93 C 0.5686(3) 0.5736(2) 0.28586(19) 0.0283(15) Uani 1 1 d . . . . .
H93 H 0.5865 0.6032 0.2981 0.034 Uiso 1 1 calc R U . . .
C94 C 0.5998(3) 0.5556(3) 0.25314(19) 0.0300(15) Uani 1 1 d . . . . .
C95 C 0.5705(4) 0.5113(3) 0.2357(2) 0.045(2) Uani 1 1 d . . . . .
C96 C 0.5188(5) 0.4829(3) 0.2527(3) 0.054(2) Uani 1 1 d . . . . .
C97 C 0.4889(4) 0.5047(3) 0.2846(2) 0.048(2) Uani 1 1 d . . . . .
H97 H 0.4507 0.4880 0.2954 0.057 Uiso 1 1 calc R U . . .
C98 C 0.6635(3) 0.5811(3) 0.2370(2) 0.0336(16) Uani 1 1 d . . . . .
C99 C 0.6861(4) 0.6264(3) 0.2616(2) 0.0424(19) Uani 1 1 d . . . . .
H99A H 0.6922 0.6148 0.2878 0.064 Uiso 1 1 calc R U . . .
H99B H 0.7291 0.6400 0.2519 0.064 Uiso 1 1 calc R U . . .
H99C H 0.6515 0.6534 0.2608 0.064 Uiso 1 1 calc R U . . .
C100 C 0.6549(4) 0.6015(3) 0.1969(2) 0.0414(18) Uani 1 1 d . . . . .
H10D H 0.6404 0.5735 0.1802 0.062 Uiso 1 1 calc R U . . .
H10E H 0.6206 0.6288 0.1968 0.062 Uiso 1 1 calc R U . . .
H10F H 0.6983 0.6153 0.1879 0.062 Uiso 1 1 calc R U . . .
C101 C 0.7213(4) 0.5401(4) 0.2375(2) 0.046(2) Uani 1 1 d . . . . .
H10G H 0.7270 0.5269 0.2633 0.070 Uiso 1 1 calc R U . . .
H10H H 0.7094 0.5117 0.2205 0.070 Uiso 1 1 calc R U . . .
H10I H 0.7638 0.5559 0.2290 0.070 Uiso 1 1 calc R U . . .
C102 C 0.5500(5) 0.5132(5) 0.1700(3) 0.079(4) Uani 1 1 d . . . . .
H10J H 0.5692 0.5030 0.1455 0.119 Uiso 1 1 calc R U . . .
H10K H 0.5058 0.4965 0.1734 0.119 Uiso 1 1 calc R U . . .
H10L H 0.5442 0.5506 0.1706 0.119 Uiso 1 1 calc R U . . .
C103 C 0.4909(6) 0.4300(4) 0.2394(4) 0.084(4) Uani 1 1 d . . . . .
C104 C 0.5426(7) 0.4006(4) 0.2142(5) 0.115(6) Uani 1 1 d . . . . .
H10M H 0.5518 0.4206 0.1912 0.172 Uiso 1 1 calc R U . . .
H10N H 0.5848 0.3954 0.2283 0.172 Uiso 1 1 calc R U . . .
H10O H 0.5235 0.3671 0.2071 0.172 Uiso 1 1 calc R U . . .
C105 C 0.4198(6) 0.4344(5) 0.2207(4) 0.106(5) Uani 1 1 d . . . . .
H10P H 0.4228 0.4561 0.1980 0.159 Uiso 1 1 calc R U . . .
H10Q H 0.4037 0.4001 0.2135 0.159 Uiso 1 1 calc R U . . .
H10R H 0.3879 0.4499 0.2387 0.159 Uiso 1 1 calc R U . . .
C106 C 0.4806(11) 0.3972(4) 0.2725(5) 0.169(10) Uani 1 1 d . . . . .
H10S H 0.4482 0.4137 0.2897 0.254 Uiso 1 1 calc R U . . .
H10T H 0.4626 0.3639 0.2644 0.254 Uiso 1 1 calc R U . . .
H10U H 0.5239 0.3922 0.2856 0.254 Uiso 1 1 calc R U . . .
C107 C 0.5149(3) 0.5486(3) 0.3825(2) 0.0305(16) Uani 1 1 d . . . . .
C108 C 0.5585(4) 0.5069(3) 0.3773(2) 0.0404(18) Uani 1 1 d . . . . .
H108 H 0.5642 0.4928 0.3527 0.049 Uiso 1 1 calc R U . . .
C109 C 0.5945(4) 0.4853(3) 0.4083(3) 0.052(2) Uani 1 1 d . . . . .
H109 H 0.6230 0.4562 0.4050 0.062 Uiso 1 1 calc R U . . .
C110 C 0.5867(4) 0.5075(3) 0.4427(3) 0.048(2) Uani 1 1 d . . . . .
C111 C 0.6001(6) 0.5378(5) 0.5014(4) 0.086(4) Uani 1 1 d . . . . .
H11D H 0.5913 0.5263 0.5277 0.103 Uiso 1 1 calc R U . . .
H11E H 0.6385 0.5623 0.5017 0.103 Uiso 1 1 calc R U . . .
C112 C 0.5423(3) 0.5481(3) 0.4478(2) 0.0365(17) Uani 1 1 d . . . . .
C113 C 0.5034(3) 0.5695(2) 0.4195(2) 0.0288(15) Uani 1 1 d . . . . .
C114 C 0.4603(3) 0.6143(2) 0.42965(18) 0.0260(14) Uani 1 1 d . . . . .
C115 C 0.4929(4) 0.6576(3) 0.4434(2) 0.0331(16) Uani 1 1 d . . . . .
C116 C 0.5672(6) 0.7093(4) 0.4702(3) 0.069(3) Uani 1 1 d . . . . .
H11F H 0.6063 0.7305 0.4620 0.082 Uiso 1 1 calc R U . . .
H11G H 0.5742 0.6993 0.4970 0.082 Uiso 1 1 calc R U . . .
C117 C 0.4593(4) 0.7007(3) 0.4551(2) 0.0421(19) Uani 1 1 d . . . . .
C118 C 0.3902(4) 0.7050(3) 0.4520(3) 0.049(2) Uani 1 1 d . . . . .
H118 H 0.3671 0.7358 0.4585 0.059 Uiso 1 1 calc R U . . .
C119 C 0.3555(4) 0.6617(3) 0.4387(2) 0.0364(17) Uani 1 1 d . . . . .
H119 H 0.3075 0.6630 0.4369 0.044 Uiso 1 1 calc R U . . .
C120 C 0.3885(3) 0.6169(2) 0.42828(18) 0.0234(14) Uani 1 1 d . . . . .
C121 C 0.2533(3) 0.5783(2) 0.42215(19) 0.0239(14) Uani 1 1 d . . . . .
C122 C 0.2309(3) 0.5904(2) 0.45834(19) 0.0249(14) Uani 1 1 d . . . . .
H122 H 0.2620 0.5881 0.4789 0.030 Uiso 1 1 calc R U . . .
C123 C 0.1650(3) 0.6056(2) 0.4656(2) 0.0283(15) Uani 1 1 d . . . . .
C124 C 0.1195(3) 0.6056(2) 0.4350(2) 0.0291(15) Uani 1 1 d . . . . .
C125 C 0.1406(4) 0.5978(3) 0.3972(2) 0.0352(16) Uani 1 1 d . . . . .
C126 C 0.2085(3) 0.5837(3) 0.3917(2) 0.0325(16) Uani 1 1 d . . . . .
H126 H 0.2245 0.5778 0.3667 0.039 Uiso 1 1 calc R U . . .
C127 C 0.1495(4) 0.6243(3) 0.5066(2) 0.0377(17) Uani 1 1 d . . . . .
C128 C 0.2057(4) 0.6640(4) 0.5175(3) 0.061(3) Uani 1 1 d . . . . .
H12D H 0.2048 0.6928 0.4996 0.091 Uiso 1 1 calc R U . . .
H12E H 0.1973 0.6768 0.5432 0.091 Uiso 1 1 calc R U . . .
H12F H 0.2502 0.6473 0.5166 0.091 Uiso 1 1 calc R U . . .
C129 C 0.1503(5) 0.5798(3) 0.5338(2) 0.053(2) Uani 1 1 d . . . . .
H12G H 0.1933 0.5612 0.5314 0.079 Uiso 1 1 calc R U . . .
H12H H 0.1456 0.5928 0.5598 0.079 Uiso 1 1 calc R U . . .
H12I H 0.1126 0.5566 0.5281 0.079 Uiso 1 1 calc R U . . .
C130 C 0.0816(4) 0.6524(3) 0.5112(2) 0.046(2) Uani 1 1 d . . . . .
H13A H 0.0798 0.6816 0.4937 0.069 Uiso 1 1 calc R U . . .
H13B H 0.0442 0.6287 0.5056 0.069 Uiso 1 1 calc R U . . .
H13C H 0.0773 0.6649 0.5373 0.069 Uiso 1 1 calc R U . . .
C131 C 0.0172(4) 0.5683(3) 0.4537(3) 0.0440(19) Uani 1 1 d . . . . .
H13D H -0.0311 0.5758 0.4573 0.066 Uiso 1 1 calc R U . . .
H13E H 0.0223 0.5408 0.4349 0.066 Uiso 1 1 calc R U . . .
H13F H 0.0371 0.5573 0.4778 0.066 Uiso 1 1 calc R U . . .
C132 C 0.0954(4) 0.6081(4) 0.3626(3) 0.058(2) Uani 1 1 d . . . . .
C133 C 0.0718(6) 0.6644(5) 0.3638(3) 0.082(3) Uani 1 1 d . . . . .
H13G H 0.0475 0.6708 0.3875 0.123 Uiso 1 1 calc R U . . .
H13H H 0.1113 0.6872 0.3622 0.123 Uiso 1 1 calc R U . . .
H13I H 0.0415 0.6711 0.3423 0.123 Uiso 1 1 calc R U . . .
C134 C 0.1327(5) 0.5998(6) 0.3253(3) 0.085(4) Uani 1 1 d . . . . .
H13J H 0.1019 0.6068 0.3041 0.127 Uiso 1 1 calc R U . . .
H13K H 0.1717 0.6232 0.3240 0.127 Uiso 1 1 calc R U . . .
H13L H 0.1486 0.5642 0.3239 0.127 Uiso 1 1 calc R U . . .
C135 C 0.0321(4) 0.5734(4) 0.3614(3) 0.068(3) Uani 1 1 d . . . . .
H13M H 0.0063 0.5774 0.3849 0.103 Uiso 1 1 calc R U . . .
H13N H 0.0036 0.5831 0.3398 0.103 Uiso 1 1 calc R U . . .
H13O H 0.0461 0.5374 0.3586 0.103 Uiso 1 1 calc R U . . .
C136 C 0.3672(3) 0.5083(2) 0.43862(19) 0.0238(14) Uani 1 1 d . . . . .
C137 C 0.3740(3) 0.5101(3) 0.4781(2) 0.0305(16) Uani 1 1 d . . . . .
H137 H 0.3644 0.5412 0.4910 0.037 Uiso 1 1 calc R U . . .
C138 C 0.3947(3) 0.4669(3) 0.4989(2) 0.0380(17) Uani 1 1 d . . . . .
C139 C 0.4132(3) 0.4231(3) 0.4774(2) 0.0355(18) Uani 1 1 d . . . . .
C140 C 0.4027(3) 0.4180(3) 0.4382(3) 0.0377(19) Uani 1 1 d . . . . .
C141 C 0.3797(3) 0.4621(2) 0.4200(2) 0.0329(16) Uani 1 1 d . . . . .
H141 H 0.3722 0.4606 0.3934 0.039 Uiso 1 1 calc R U . . .
C142 C 0.3932(4) 0.4711(4) 0.5423(3) 0.057(2) Uani 1 1 d . . . . .
C143 C 0.3413(7) 0.5077(4) 0.5556(3) 0.081(4) Uani 1 1 d . . . . .
H14D H 0.3510 0.5419 0.5453 0.122 Uiso 1 1 calc R U . . .
H14E H 0.2964 0.4964 0.5469 0.122 Uiso 1 1 calc R U . . .
H14F H 0.3418 0.5091 0.5833 0.122 Uiso 1 1 calc R U . . .
C144 C 0.4588(7) 0.5024(7) 0.5588(4) 0.130(6) Uani 1 1 d . . . . .
H14G H 0.5005 0.4835 0.5527 0.196 Uiso 1 1 calc R U . . .
H14H H 0.4606 0.5367 0.5473 0.196 Uiso 1 1 calc R U . . .
H14I H 0.4547 0.5058 0.5864 0.196 Uiso 1 1 calc R U . . .
C145 C 0.3738(15) 0.4197(6) 0.5596(6) 0.256(18) Uani 1 1 d . . . . .
H14J H 0.4067 0.3935 0.5518 0.384 Uiso 1 1 calc R U . . .
H14K H 0.3738 0.4226 0.5873 0.384 Uiso 1 1 calc R U . . .
H14L H 0.3284 0.4099 0.5508 0.384 Uiso 1 1 calc R U . . .
C146 C 0.5163(4) 0.3878(5) 0.5004(4) 0.103(5) Uani 1 1 d . . . . .
H14M H 0.5350 0.3582 0.5140 0.154 Uiso 1 1 calc R U . . .
H14N H 0.5367 0.3897 0.4751 0.154 Uiso 1 1 calc R U . . .
H14O H 0.5264 0.4194 0.5144 0.154 Uiso 1 1 calc R U . . .
C147 C 0.4164(4) 0.3688(3) 0.4150(3) 0.057(3) Uani 1 1 d . . . . .
C148 C 0.3919(6) 0.3209(3) 0.4367(3) 0.085(4) Uani 1 1 d . . . . .
H14P H 0.3437 0.3248 0.4431 0.127 Uiso 1 1 calc R U . . .
H14Q H 0.3979 0.2903 0.4208 0.127 Uiso 1 1 calc R U . . .
H14R H 0.4184 0.3170 0.4600 0.127 Uiso 1 1 calc R U . . .
C149 C 0.3774(6) 0.3699(3) 0.3777(3) 0.067(3) Uani 1 1 d . . . . .
H14S H 0.3286 0.3719 0.3830 0.101 Uiso 1 1 calc R U . . .
H14T H 0.3913 0.4000 0.3629 0.101 Uiso 1 1 calc R U . . .
H14U H 0.3871 0.3385 0.3633 0.101 Uiso 1 1 calc R U . . .
C150 C 0.4904(7) 0.3658(7) 0.4041(8) 0.247(17) Uani 1 1 d . . . . .
H15D H 0.5184 0.3650 0.4270 0.371 Uiso 1 1 calc R U . . .
H15E H 0.4983 0.3345 0.3892 0.371 Uiso 1 1 calc R U . . .
H15F H 0.5025 0.3960 0.3888 0.371 Uiso 1 1 calc R U . . .
C151 C 0.4754(7) 0.4671(7) 0.6727(3) 0.119(6) Uani 1 1 d . . . . .
H15G H 0.5013 0.4988 0.6686 0.179 Uiso 1 1 calc R U . . .
H15H H 0.4921 0.4403 0.6556 0.179 Uiso 1 1 calc R U . . .
H15I H 0.4272 0.4736 0.6675 0.179 Uiso 1 1 calc R U . . .
C152 C 0.5766(8) 0.4347(10) 0.7339(5) 0.172(9) Uani 1 1 d . . . . .
H15J H 0.6021 0.4667 0.7304 0.258 Uiso 1 1 calc R U . . .
H15K H 0.5808 0.4234 0.7603 0.258 Uiso 1 1 calc R U . . .
H15L H 0.5950 0.4082 0.7171 0.258 Uiso 1 1 calc R U . . .
C153 C 0.4519(9) 0.4953(6) 0.7561(4) 0.121(6) Uani 1 1 d . . . . .
H15M H 0.4777 0.5272 0.7531 0.182 Uiso 1 1 calc R U . . .
H15N H 0.4039 0.5017 0.7505 0.182 Uiso 1 1 calc R U . . .
H15O H 0.4565 0.4827 0.7821 0.182 Uiso 1 1 calc R U . . .
C154 C 0.5000(13) 0.2953(9) 0.7371(5) 0.194(11) Uani 1 1 d . . . . .
H15P H 0.4935 0.2592 0.7298 0.291 Uiso 1 1 calc R U . . .
H15Q H 0.5440 0.3073 0.7278 0.291 Uiso 1 1 calc R U . . .
H15R H 0.4986 0.2983 0.7648 0.291 Uiso 1 1 calc R U . . .
C155 C 0.3466(15) 0.3204(12) 0.7314(7) 0.241(15) Uani 1 1 d . . . . .
H15S H 0.3360 0.2852 0.7236 0.362 Uiso 1 1 calc R U . . .
H15T H 0.3458 0.3227 0.7591 0.362 Uiso 1 1 calc R U . . .
H15U H 0.3129 0.3440 0.7208 0.362 Uiso 1 1 calc R U . . .
C156 C 0.4282(13) 0.3293(7) 0.6631(4) 0.174(10) Uani 1 1 d . . . . .
H26M H 0.4188 0.2933 0.6568 0.261 Uiso 1 1 calc R U . . .
H26N H 0.3934 0.3514 0.6518 0.261 Uiso 1 1 calc R U . . .
H26O H 0.4729 0.3389 0.6532 0.261 Uiso 1 1 calc R U . . .
C157 C 0.2812(9) 0.3248(8) 0.2685(4) 0.144(7) Uani 1 1 d . . . . .
H27O H 0.2711 0.3088 0.2930 0.216 Uiso 1 1 calc R U . . .
H27M H 0.3188 0.3063 0.2563 0.216 Uiso 1 1 calc R U . . .
H27N H 0.2941 0.3608 0.2724 0.216 Uiso 1 1 calc R U . . .
C158 C 0.1312(11) 0.3416(8) 0.2643(6) 0.202(12) Uani 1 1 d . . . . .
H28M H 0.1307 0.3258 0.2895 0.303 Uiso 1 1 calc R U . . .
H28N H 0.1307 0.3791 0.2668 0.303 Uiso 1 1 calc R U . . .
H28O H 0.0911 0.3304 0.2501 0.303 Uiso 1 1 calc R U . . .
C159 C 0.1923(12) 0.2446(8) 0.2252(6) 0.196(12) Uani 1 1 d . . . . .
H29M H 0.1879 0.2244 0.2485 0.294 Uiso 1 1 calc R U . . .
H29N H 0.1506 0.2414 0.2102 0.294 Uiso 1 1 calc R U . . .
H29O H 0.2308 0.2319 0.2104 0.294 Uiso 1 1 calc R U . . .
C160 C 0.2486(13) 0.3906(9) 0.1317(5) 0.209(13) Uani 1 1 d . . . . .
H16D H 0.2412 0.4207 0.1156 0.313 Uiso 1 1 calc R U . . .
H16E H 0.2967 0.3884 0.1386 0.313 Uiso 1 1 calc R U . . .
H16F H 0.2354 0.3594 0.1179 0.313 Uiso 1 1 calc R U . . .
C161 C 0.2196(16) 0.4519(15) 0.2068(9) 0.41(4) Uani 1 1 d . . . . .
H16G H 0.2116 0.4844 0.1934 0.614 Uiso 1 1 calc R U . . .
H16H H 0.1912 0.4505 0.2296 0.614 Uiso 1 1 calc R U . . .
H16I H 0.2675 0.4496 0.2141 0.614 Uiso 1 1 calc R U . . .
C162 C 0.1066(11) 0.3957(12) 0.1626(6) 0.222(13) Uani 1 1 d . . . . .
H16J H 0.0955 0.4262 0.1474 0.333 Uiso 1 1 calc R U . . .
H16K H 0.0961 0.3646 0.1479 0.333 Uiso 1 1 calc R U . . .
H16L H 0.0796 0.3959 0.1859 0.333 Uiso 1 1 calc R U . . .
O1 O 0.6473(3) 0.3842(3) 0.62473(16) 0.0568(16) Uani 1 1 d . . . . .
O2 O 1.1226(3) 0.3594(3) 0.70508(17) 0.0626(18) Uani 1 1 d . . . . .
O3 O 0.9919(3) 0.22700(18) 0.45747(15) 0.0408(12) Uani 1 1 d . . . . .
O4 O 0.8935(3) 0.27383(17) 0.45127(14) 0.0367(11) Uani 1 1 d . . . . .
O5 O 0.7810(2) 0.26998(17) 0.51589(15) 0.0356(12) Uani 1 1 d . . . . .
O6 O 0.6719(2) 0.29987(19) 0.50622(16) 0.0421(13) Uani 1 1 d . . . . .
O7 O 1.1092(3) 0.3878(2) 0.37836(16) 0.0457(14) Uani 1 1 d . . . . .
O8 O 0.8013(9) 0.6412(5) 0.4154(4) 0.068(4) Uiso 0.550(18) 1 d . . P A 1
O8A O 0.7645(9) 0.6283(5) 0.4153(4) 0.052(4) Uiso 0.450(18) 1 d . . P A 2
O9 O 0.4625(3) 0.80079(18) 0.34767(17) 0.0533(15) Uani 1 1 d . . . . .
O10 O 0.5957(3) 0.4976(2) 0.20031(17) 0.0529(16) Uani 1 1 d . . . . .
O11 O 0.6160(3) 0.4943(3) 0.4775(2) 0.071(2) Uani 1 1 d . . . . .
O12 O 0.5412(3) 0.5618(2) 0.48601(17) 0.0548(16) Uani 1 1 d . . . . .
O13 O 0.5619(3) 0.6653(2) 0.44734(16) 0.0457(13) Uani 1 1 d . . . . .
O14 O 0.5053(3) 0.7379(2) 0.46639(19) 0.0636(18) Uani 1 1 d . . . . .
O15 O 0.0509(2) 0.61325(18) 0.44073(15) 0.0391(12) Uani 1 1 d . . . . .
O16 O 0.4444(2) 0.38199(18) 0.49685(17) 0.0448(14) Uani 1 1 d . . . . .
O17 O 0.4422(4) 0.3939(3) 0.7280(2) 0.091(2) Uani 1 1 d . . . . .
O18 O 0.2130(6) 0.3441(7) 0.2000(3) 0.189(7) Uani 1 1 d . . . . .
P1 P 0.93646(8) 0.38761(6) 0.57339(5) 0.0242(4) Uani 1 1 d . . . . .
P2 P 0.89827(8) 0.44960(6) 0.49021(5) 0.0210(3) Uani 1 1 d . . . . .
P3 P 0.46402(8) 0.57140(6) 0.34241(5) 0.0257(4) Uani 1 1 d . . . . .
P4 P 0.34061(8) 0.56243(6) 0.40935(5) 0.0221(3) Uani 1 1 d . . . . .
Cu1 Cu 0.94488(4) 0.46700(3) 0.54724(2) 0.0283(2) Uani 1 1 d . . . . .
Cu2 Cu 0.35730(4) 0.54216(3) 0.34756(2) 0.0305(2) Uani 1 1 d . . . . .
Si1 Si 0.48552(19) 0.4458(2) 0.72252(9) 0.1014(13) Uani 1 1 d . . . . .
Si2 Si 0.4274(3) 0.33726(18) 0.71487(11) 0.1258(19) Uani 1 1 d . . . . .
Si3 Si 0.2081(3) 0.3217(3) 0.23895(13) 0.149(3) Uani 1 1 d . . . . .
Si4 Si 0.1975(3) 0.3963(2) 0.17456(15) 0.1253(17) Uani 1 1 d . . . . .

loop_
_atom_site_aniso_label
_atom_site_aniso_U_11
_atom_site_aniso_U_22
_atom_site_aniso_U_33
_atom_site_aniso_U_23
_atom_site_aniso_U_13
_atom_site_aniso_U_12
C1 0.049(4) 0.038(4) 0.038(4) 0.002(4) -0.004(3) -0.013(4)
C2 0.022(3) 0.043(4) 0.024(3) -0.002(3) -0.003(3) 0.003(3)
C3 0.027(4) 0.036(4) 0.041(4) -0.008(3) 0.002(3) -0.003(3)
C4 0.036(4) 0.060(5) 0.038(5) -0.010(4) 0.004(3) -0.005(4)
C5 0.023(4) 0.074(6) 0.031(4) -0.012(4) -0.003(3) 0.008(4)
C6 0.033(4) 0.065(5) 0.027(4) -0.003(4) -0.003(3) 0.012(4)
C7 0.035(4) 0.046(4) 0.025(4) 0.003(3) 0.001(3) 0.011(3)
C8 0.042(5) 0.059(6) 0.063(6) -0.017(5) 0.022(4) -0.019(4)
C9 0.055(5) 0.069(6) 0.055(6) 0.000(5) 0.009(5) -0.005(5)
C10 0.074(7) 0.062(6) 0.078(7) 0.011(6) 0.015(6) -0.005(5)
C11 0.052(6) 0.120(10) 0.075(7) -0.022(7) 0.007(5) -0.025(6)
C12 0.044(6) 0.165(13) 0.083(8) -0.023(9) -0.007(6) 0.004(7)
C13 0.064(6) 0.077(7) 0.047(6) -0.005(5) -0.005(5) 0.044(5)
C14 0.081(7) 0.053(6) 0.059(6) -0.007(5) -0.006(5) 0.019(5)
C15 0.138(11) 0.076(8) 0.070(8) -0.009(6) -0.029(8) 0.057(8)
C16 0.072(7) 0.099(9) 0.093(9) -0.035(7) 0.027(6) 0.014(6)
C17 0.022(3) 0.039(4) 0.032(4) 0.000(3) 0.000(3) 0.002(3)
C18 0.028(4) 0.098(7) 0.035(5) 0.016(5) -0.002(3) -0.007(4)
C19 0.033(4) 0.121(9) 0.038(5) 0.012(5) -0.006(4) -0.012(5)
C20 0.032(4) 0.089(7) 0.030(4) 0.006(4) -0.006(3) 0.014(4)
C21 0.050(5) 0.043(4) 0.025(4) -0.003(3) -0.004(3) 0.018(4)
C22 0.036(4) 0.022(3) 0.029(4) 0.001(3) 0.000(3) 0.006(3)
C23 0.043(7) 0.32(3) 0.071(8) 0.061(12) -0.017(6) -0.079(11)
C24 0.127(16) 0.22(2) 0.40(4) 0.18(3) -0.13(2) -0.144(18)
C25 0.085(12) 1.00(10) 0.076(11) 0.06(3) -0.002(9) -0.22(3)
C26 0.038(6) 0.37(3) 0.091(10) 0.021(15) -0.024(6) -0.041(11)
C27 0.067(6) 0.080(7) 0.065(7) -0.002(6) -0.026(5) -0.005(5)
C28 0.083(7) 0.045(5) 0.034(5) 0.001(4) -0.012(4) 0.028(5)
C29 0.089(7) 0.051(5) 0.025(4) 0.002(4) -0.001(4) 0.017(5)
C30 0.154(12) 0.069(7) 0.062(7) 0.002(6) -0.012(7) 0.059(8)
C31 0.100(8) 0.050(5) 0.038(5) 0.007(4) -0.011(5) 0.001(5)
C32 0.021(3) 0.029(3) 0.030(4) 0.004(3) 0.005(3) -0.004(3)
C33 0.029(3) 0.025(3) 0.036(4) 0.008(3) 0.000(3) 0.001(3)
C34 0.025(3) 0.023(3) 0.051(5) 0.004(3) 0.006(3) 0.002(3)
C35 0.035(4) 0.027(4) 0.039(4) 0.000(3) 0.014(3) 0.002(3)
C36 0.064(6) 0.028(4) 0.042(5) -0.007(3) -0.003(4) 0.002(4)
C37 0.031(4) 0.024(3) 0.032(4) 0.001(3) 0.001(3) -0.003(3)
C38 0.020(3) 0.020(3) 0.029(4) 0.004(3) 0.005(3) 0.001(2)
C39 0.020(3) 0.016(3) 0.024(3) -0.001(2) -0.001(2) -0.003(2)
C40 0.025(3) 0.023(3) 0.028(4) 0.002(3) -0.001(3) -0.001(3)
C41 0.044(5) 0.040(4) 0.060(6) -0.001(4) -0.007(4) -0.019(4)
C42 0.030(4) 0.033(4) 0.037(4) 0.005(3) -0.010(3) -0.010(3)
C43 0.022(3) 0.043(4) 0.040(4) 0.003(4) 0.001(3) -0.004(3)
C44 0.025(3) 0.025(3) 0.026(4) 0.001(3) -0.001(3) 0.002(3)
C45 0.023(3) 0.024(3) 0.021(3) 0.000(3) -0.001(3) -0.001(2)
C46 0.018(3) 0.021(3) 0.028(4) 0.006(3) -0.003(3) -0.003(2)
C47 0.024(3) 0.023(3) 0.038(4) -0.004(3) 0.003(3) 0.002(3)
C48 0.034(4) 0.029(4) 0.076(6) -0.002(4) -0.004(4) 0.007(3)
C49 0.046(5) 0.036(4) 0.065(6) 0.020(4) -0.002(4) 0.018(4)
C50 0.028(4) 0.046(5) 0.043(4) 0.017(4) -0.002(3) -0.007(3)
C51 0.038(4) 0.032(4) 0.033(4) 0.002(3) -0.005(3) 0.000(3)
C52 0.051(5) 0.028(4) 0.139(11) -0.026(6) 0.006(6) 0.007(4)
C53 0.20(2) 0.126(13) 0.168(17) -0.089(13) -0.107(15) 0.082(14)
C54 0.25(2) 0.120(14) 0.133(16) -0.072(13) -0.064(17) 0.078(16)
C55 0.192(17) 0.137(13) 0.115(12) -0.018(10) -0.019(12) 0.124(13)
C57 0.094(8) 0.078(8) 0.059(7) 0.036(6) -0.027(6) -0.009(6)
C58 1.00(10) 0.093(13) 0.078(12) -0.030(10) -0.22(3) 0.13(3)
C59 0.112(13) 0.45(4) 0.171(18) 0.20(2) -0.093(13) -0.16(2)
C60 0.048(6) 0.173(14) 0.081(8) 0.060(9) -0.001(6) 0.004(7)
C61 0.025(3) 0.012(3) 0.025(3) 0.003(2) 0.002(3) 0.000(2)
C62 0.022(3) 0.022(3) 0.037(4) 0.004(3) 0.003(3) 0.001(3)
C63 0.040(4) 0.029(4) 0.029(4) 0.000(3) 0.008(3) 0.000(3)
C64 0.034(4) 0.021(3) 0.046(4) 0.001(3) 0.023(3) 0.005(3)
C65 0.024(3) 0.018(3) 0.047(5) 0.003(3) 0.008(3) -0.004(3)
C66 0.022(3) 0.014(3) 0.035(4) 0.004(3) 0.005(3) 0.001(2)
C67 0.056(5) 0.049(5) 0.034(4) -0.007(4) 0.013(4) -0.002(4)
C68 0.059(5) 0.058(5) 0.037(5) -0.012(4) 0.000(4) -0.010(4)
C69 0.066(6) 0.070(6) 0.036(5) -0.006(4) 0.012(4) -0.002(5)
C70 0.066(6) 0.041(5) 0.072(7) -0.023(5) 0.017(5) -0.008(4)
C71 0.067(6) 0.053(5) 0.070(6) 0.004(5) 0.038(5) -0.007(5)
C72 0.022(3) 0.023(3) 0.076(6) 0.003(4) 0.013(4) 0.005(3)
C73 0.041(5) 0.055(6) 0.096(8) 0.002(5) 0.014(5) 0.021(4)
C74 0.026(4) 0.051(5) 0.070(6) 0.001(4) -0.005(4) 0.007(3)
C75 0.032(4) 0.046(5) 0.092(7) 0.001(5) -0.007(4) 0.001(4)
C76 0.062(6) 0.096(8) 0.058(6) -0.034(6) 0.004(5) -0.014(6)
C77 0.033(3) 0.021(3) 0.021(3) 0.001(3) 0.007(3) -0.003(3)
C78 0.024(3) 0.030(4) 0.029(4) 0.003(3) 0.009(3) 0.000(3)
C79 0.043(4) 0.031(4) 0.031(4) 0.007(3) 0.007(3) 0.001(3)
C80 0.056(5) 0.017(3) 0.034(4) 0.005(3) 0.014(4) 0.000(3)
C81 0.041(4) 0.025(3) 0.027(4) -0.001(3) 0.008(3) -0.004(3)
C82 0.029(3) 0.028(3) 0.024(3) -0.001(3) 0.009(3) 0.000(3)
C83 0.045(5) 0.039(4) 0.061(6) 0.019(4) 0.000(4) 0.008(4)
C84 0.067(7) 0.128(11) 0.088(9) 0.032(8) 0.024(6) 0.043(7)
C85 0.055(6) 0.116(10) 0.106(10) 0.023(8) -0.013(7) 0.019(7)
C86 0.083(9) 0.119(11) 0.143(13) 0.097(10) 0.012(8) 0.032(8)
C87 0.087(7) 0.032(4) 0.068(6) -0.008(4) 0.020(6) 0.009(5)
C88 0.042(4) 0.035(4) 0.042(5) -0.006(4) 0.008(4) -0.014(3)
C89 0.090(8) 0.130(11) 0.061(7) -0.030(7) 0.019(6) -0.061(8)
C90 0.076(7) 0.098(9) 0.069(7) 0.016(6) 0.009(6) -0.039(7)
C91 0.054(6) 0.080(7) 0.107(9) -0.012(7) 0.005(6) -0.020(5)
C92 0.035(4) 0.016(3) 0.037(4) 0.001(3) 0.013(3) 0.000(3)
C93 0.032(4) 0.022(3) 0.032(4) 0.001(3) -0.001(3) 0.003(3)
C94 0.036(4) 0.031(4) 0.023(3) 0.000(3) 0.009(3) 0.009(3)
C95 0.049(5) 0.038(4) 0.047(5) -0.013(4) 0.016(4) 0.008(4)
C96 0.066(6) 0.032(4) 0.063(6) -0.018(4) 0.025(5) -0.006(4)
C97 0.059(5) 0.030(4) 0.054(5) 0.003(4) 0.028(4) -0.002(4)
C98 0.028(4) 0.047(4) 0.026(4) -0.002(3) 0.005(3) 0.004(3)
C99 0.033(4) 0.051(5) 0.043(5) 0.004(4) 0.008(3) -0.006(3)
C100 0.039(4) 0.053(5) 0.032(4) 0.012(4) 0.005(3) 0.004(4)
C101 0.034(4) 0.068(6) 0.037(4) -0.003(4) -0.001(3) 0.011(4)
C102 0.052(6) 0.145(11) 0.041(5) -0.032(6) 0.005(5) -0.015(6)
C103 0.088(8) 0.047(6) 0.117(10) -0.029(6) 0.043(7) -0.013(5)
C104 0.106(10) 0.062(7) 0.177(14) -0.072(8) 0.071(10) -0.028(7)
C105 0.088(9) 0.091(9) 0.139(12) -0.063(9) 0.036(8) -0.039(7)
C106 0.26(2) 0.027(6) 0.216(19) -0.034(9) 0.160(18) -0.023(9)
C107 0.020(3) 0.027(3) 0.045(4) 0.010(3) 0.015(3) 0.001(3)
C108 0.030(4) 0.040(4) 0.051(5) 0.012(4) 0.015(4) 0.006(3)
C109 0.022(4) 0.038(4) 0.096(8) 0.031(5) 0.008(4) 0.011(3)
C110 0.026(4) 0.040(4) 0.078(7) 0.027(5) -0.012(4) -0.006(3)
C111 0.086(8) 0.072(7) 0.099(9) 0.036(7) -0.058(7) -0.012(6)
C112 0.032(4) 0.034(4) 0.043(4) 0.015(3) -0.013(3) -0.004(3)
C113 0.031(4) 0.021(3) 0.034(4) 0.008(3) -0.006(3) -0.005(3)
C114 0.034(4) 0.023(3) 0.020(3) 0.006(3) -0.003(3) -0.003(3)
C115 0.038(4) 0.031(4) 0.030(4) 0.007(3) -0.009(3) -0.011(3)
C116 0.081(7) 0.061(6) 0.064(6) -0.005(5) -0.025(6) -0.037(6)
C117 0.057(5) 0.032(4) 0.038(4) -0.008(3) 0.003(4) -0.017(4)
C118 0.055(5) 0.030(4) 0.062(6) -0.014(4) 0.016(4) -0.009(4)
C119 0.043(4) 0.028(4) 0.038(4) -0.002(3) 0.015(3) -0.006(3)
C120 0.031(3) 0.020(3) 0.020(3) 0.001(3) 0.000(3) -0.008(3)
C121 0.022(3) 0.019(3) 0.031(4) 0.003(3) 0.003(3) -0.003(2)
C122 0.024(3) 0.018(3) 0.032(4) 0.001(3) 0.005(3) -0.001(2)
C123 0.031(4) 0.019(3) 0.036(4) 0.000(3) 0.008(3) 0.000(3)
C124 0.028(3) 0.020(3) 0.039(4) 0.003(3) 0.000(3) 0.003(3)
C125 0.029(4) 0.040(4) 0.037(4) 0.003(3) -0.001(3) 0.001(3)
C126 0.032(4) 0.035(4) 0.031(4) 0.003(3) 0.003(3) -0.002(3)
C127 0.034(4) 0.034(4) 0.046(5) -0.009(3) 0.003(3) 0.007(3)
C128 0.041(5) 0.079(7) 0.062(6) -0.033(5) 0.011(4) -0.004(4)
C129 0.055(5) 0.063(6) 0.040(5) 0.000(4) 0.014(4) 0.015(4)
C130 0.043(4) 0.047(5) 0.049(5) -0.012(4) 0.010(4) 0.014(4)
C131 0.028(4) 0.036(4) 0.068(6) -0.002(4) 0.003(4) -0.005(3)
C132 0.039(5) 0.086(7) 0.048(5) 0.011(5) -0.012(4) 0.009(5)
C133 0.079(8) 0.089(8) 0.077(8) 0.035(6) -0.024(6) 0.011(6)
C134 0.054(6) 0.159(12) 0.040(6) 0.021(7) -0.013(5) -0.003(7)
C135 0.039(5) 0.096(8) 0.070(7) -0.016(6) -0.011(5) 0.001(5)
C136 0.019(3) 0.019(3) 0.033(4) 0.003(3) 0.003(3) -0.006(2)
C137 0.024(3) 0.027(4) 0.040(4) 0.002(3) 0.001(3) -0.001(3)
C138 0.028(4) 0.038(4) 0.048(5) 0.019(4) 0.007(3) -0.001(3)
C139 0.019(3) 0.021(3) 0.066(6) 0.012(3) 0.005(3) -0.002(3)
C140 0.020(3) 0.022(3) 0.071(6) 0.001(4) 0.007(3) 0.001(3)
C141 0.028(3) 0.021(3) 0.049(4) 0.000(3) 0.005(3) -0.005(3)
C142 0.044(5) 0.073(6) 0.053(5) 0.029(5) 0.011(4) 0.019(4)
C143 0.135(10) 0.071(7) 0.038(5) -0.002(5) -0.005(6) 0.042(7)
C144 0.105(11) 0.206(18) 0.079(9) 0.040(11) -0.033(8) -0.050(11)
C145 0.51(4) 0.075(10) 0.179(18) 0.068(11) 0.25(3) 0.106(17)
C146 0.033(5) 0.094(8) 0.180(14) 0.094(9) 0.024(6) 0.022(5)
C147 0.041(5) 0.019(4) 0.110(8) -0.016(4) -0.001(5) 0.003(3)
C148 0.117(9) 0.027(5) 0.110(9) 0.010(5) -0.066(8) -0.008(5)
C149 0.126(9) 0.023(4) 0.052(6) -0.007(4) 0.032(6) -0.006(5)
C150 0.059(8) 0.178(16) 0.51(4) -0.26(2) 0.098(15) -0.051(9)
C151 0.094(9) 0.201(17) 0.063(8) -0.004(10) -0.008(7) -0.015(11)
C152 0.104(12) 0.31(3) 0.104(12) 0.019(16) -0.023(10) -0.048(15)
C153 0.179(16) 0.123(12) 0.062(8) -0.020(8) 0.019(9) -0.036(11)
C154 0.25(2) 0.25(2) 0.091(13) -0.037(14) -0.051(15) 0.12(2)
C155 0.26(3) 0.30(4) 0.16(2) -0.01(2) -0.02(2) -0.13(3)
C156 0.31(3) 0.150(16) 0.058(9) -0.027(10) -0.013(13) 0.062(18)
C157 0.150(15) 0.20(2) 0.082(10) 0.025(12) -0.016(10) -0.036(14)
C158 0.21(2) 0.21(2) 0.185(19) 0.097(17) 0.126(17) 0.141(18)
C159 0.26(3) 0.19(2) 0.137(16) 0.031(15) 0.063(17) 0.15(2)
C160 0.29(3) 0.24(2) 0.098(13) 0.044(15) 0.034(15) 0.17(2)
C161 0.33(4) 0.58(6) 0.32(4) -0.34(4) 0.24(3) -0.35(4)
C162 0.16(2) 0.36(4) 0.143(19) 0.04(2) -0.018(16) 0.05(2)
O1 0.026(3) 0.097(5) 0.047(3) -0.005(3) -0.002(3) 0.011(3)
O2 0.045(3) 0.103(5) 0.040(3) -0.001(3) -0.018(3) 0.016(3)
O3 0.047(3) 0.029(3) 0.047(3) -0.003(2) 0.010(3) 0.006(2)
O4 0.046(3) 0.029(3) 0.035(3) -0.003(2) -0.004(2) 0.003(2)
O5 0.036(3) 0.025(2) 0.046(3) 0.004(2) -0.006(2) -0.007(2)
O6 0.029(3) 0.038(3) 0.059(4) 0.009(3) -0.004(2) -0.015(2)
O7 0.042(3) 0.040(3) 0.055(3) -0.001(3) 0.028(3) 0.003(2)
O9 0.086(4) 0.022(3) 0.053(4) -0.001(3) 0.013(3) -0.001(3)
O10 0.049(3) 0.056(4) 0.054(4) -0.026(3) 0.023(3) -0.005(3)
O11 0.052(4) 0.068(5) 0.094(5) 0.039(4) -0.032(4) -0.002(3)
O12 0.064(4) 0.049(3) 0.051(4) 0.020(3) -0.031(3) -0.011(3)
O13 0.047(3) 0.040(3) 0.051(3) 0.005(3) -0.017(3) -0.019(2)
O14 0.069(4) 0.047(3) 0.075(5) -0.025(3) -0.002(4) -0.028(3)
O15 0.031(3) 0.032(3) 0.055(3) 0.005(2) 0.003(2) 0.001(2)
O16 0.033(3) 0.030(3) 0.071(4) 0.019(3) 0.010(3) 0.005(2)
O17 0.084(5) 0.120(7) 0.068(5) -0.025(5) 0.022(4) -0.015(5)
O18 0.133(10) 0.33(2) 0.102(8) 0.083(11) 0.023(7) 0.093(12)
P1 0.0188(8) 0.0287(8) 0.0250(9) 0.0024(7) -0.0010(7) -0.0001(7)
P2 0.0187(7) 0.0183(8) 0.0259(9) 0.0021(7) -0.0010(6) -0.0005(6)
P3 0.0272(8) 0.0181(8) 0.0318(10) 0.0010(7) 0.0094(7) -0.0001(6)
P4 0.0219(8) 0.0173(8) 0.0272(9) -0.0020(7) 0.0040(7) -0.0027(6)
Cu1 0.0271(4) 0.0304(4) 0.0275(4) -0.0002(4) -0.0019(3) -0.0041(3)
Cu2 0.0303(4) 0.0314(4) 0.0298(4) -0.0056(4) 0.0051(4) -0.0055(3)
Si1 0.085(2) 0.173(4) 0.0463(18) -0.009(2) 0.0091(16) -0.021(3)
Si2 0.223(6) 0.100(3) 0.055(2) -0.023(2) -0.016(3) 0.045(3)
Si3 0.122(4) 0.252(7) 0.074(3) 0.029(3) 0.034(3) 0.102(4)
Si4 0.113(3) 0.136(4) 0.127(4) 0.042(3) 0.005(3) 0.025(3)

loop_
_atom_type_symbol
_atom_type_description
_atom_type_scat_dispersion_real
_atom_type_scat_dispersion_imag
_atom_type_scat_source
C C 0.0033 0.0016 'International Tables Vol C Tables 4.2.6.8 and 6.1.1.4'
H H 0.0000 0.0000 'International Tables Vol C Tables 4.2.6.8 and 6.1.1.4'
O O 0.0106 0.0060 'International Tables Vol C Tables 4.2.6.8 and 6.1.1.4'
P P 0.1023 0.0942 'International Tables Vol C Tables 4.2.6.8 and 6.1.1.4'
Cu Cu 0.3201 1.2651 'International Tables Vol C Tables 4.2.6.8 and 6.1.1.4'
Si Si 0.0817 0.0704 'International Tables Vol C Tables 4.2.6.8 and 6.1.1.4'

loop_
_geom_angle_atom_site_label_1
_geom_angle_atom_site_label_2
_geom_angle_atom_site_label_3
_geom_angle
H1A C1 H1B 109.5
H1A C1 H1C 109.5
H1B C1 H1C 109.5
Cu1 C1 H1A 109.5
Cu1 C1 H1B 109.5
Cu1 C1 H1C 109.5
C3 C2 C7 119.1(6)
C3 C2 P1 126.9(5)
C7 C2 P1 114.0(5)
C2 C3 H3 119.3
C2 C3 C4 121.4(7)
C4 C3 H3 119.3
C3 C4 C5 117.2(8)
C3 C4 C8 121.5(8)
C5 C4 C8 121.2(7)
C6 C5 C4 123.6(7)
C6 C5 O1 119.4(7)
O1 C5 C4 117.0(8)
C5 C6 C7 115.3(7)
C5 C6 C13 129.4(7)
C7 C6 C13 115.3(8)
C2 C7 C6 122.9(8)
C2 C7 H7 118.5
C6 C7 H7 118.5
C4 C8 C9 111.6(7)
C4 C8 C11 111.4(9)
C9 C8 C11 106.8(7)
C10 C8 C4 111.9(7)
C10 C8 C9 108.0(9)
C10 C8 C11 106.8(8)
C8 C9 H9A 109.5
C8 C9 H9B 109.5
C8 C9 H9C 109.5
H9A C9 H9B 109.5
H9A C9 H9C 109.5
H9B C9 H9C 109.5
C8 C10 H10A 109.5
C8 C10 H10B 109.5
C8 C10 H10C 109.5
H10A C10 H10B 109.5
H10A C10 H10C 109.5
H10B C10 H10C 109.5
C8 C11 H11A 109.5
C8 C11 H11B 109.5
C8 C11 H11C 109.5
H11A C11 H11B 109.5
H11A C11 H11C 109.5
H11B C11 H11C 109.5
H12A C12 H12B 109.5
H12A C12 H12C 109.5
H12B C12 H12C 109.5
O1 C12 H12A 109.5
O1 C12 H12B 109.5
O1 C12 H12C 109.5
C14 C13 C6 111.9(7)
C14 C13 C16 102.4(8)
C15 C13 C6 108.5(8)
C15 C13 C14 108.0(10)
C15 C13 C16 115.7(9)
C16 C13 C6 110.3(9)
C13 C14 H14A 109.5
C13 C14 H14B 109.5
C13 C14 H14C 109.5
H14A C14 H14B 109.5
H14A C14 H14C 109.5
H14B C14 H14C 109.5
C13 C15 H15A 109.5
C13 C15 H15B 109.5
C13 C15 H15C 109.5
H15A C15 H15B 109.5
H15A C15 H15C 109.5
H15B C15 H15C 109.5
C13 C16 H16A 109.5
C13 C16 H16B 109.5
C13 C16 H16C 109.5
H16A C16 H16B 109.5
H16A C16 H16C 109.5
H16B C16 H16C 109.5
C18 C17 P1 115.4(6)
C22 C17 C18 118.8(7)
C22 C17 P1 125.7(5)
C17 C18 H18 119.2
C17 C18 C19 121.5(8)
C19 C18 H18 119.2
C18 C19 C23 115.8(9)
C20 C19 C18 117.3(8)
C20 C19 C23 126.9(9)
C19 C20 C21 123.2(7)
C19 C20 O2 120.8(8)
O2 C20 C21 116.0(7)
C20 C21 C22 116.4(7)
C20 C21 C28 123.9(7)
C22 C21 C28 119.5(7)
C17 C22 C21 122.0(7)
C17 C22 H22 119.0
C21 C22 H22 119.0
C24 C23 C19 112.2(17)
C24 C23 C25 104(2)
C24 C23 C26 112.4(17)
C25 C23 C19 106.3(15)
C26 C23 C19 113.9(14)
C26 C23 C25 107.4(18)
C23 C24 H24A 109.5
C23 C24 H24B 109.5
C23 C24 H24C 109.5
H24A C24 H24B 109.5
H24A C24 H24C 109.5
H24B C24 H24C 109.5
C23 C25 H25A 109.5
C23 C25 H25B 109.5
C23 C25 H25C 109.5
H25A C25 H25B 109.5
H25A C25 H25C 109.5
H25B C25 H25C 109.5
C23 C26 H26A 109.5
C23 C26 H26B 109.5
C23 C26 H26C 109.5
H26A C26 H26B 109.5
H26A C26 H26C 109.5
H26B C26 H26C 109.5
H27A C27 H27B 109.5
H27A C27 H27C 109.5
H27B C27 H27C 109.5
O2 C27 H27A 109.5
O2 C27 H27B 109.5
O2 C27 H27C 109.5
C21 C28 C30 107.8(8)
C29 C28 C21 113.0(7)
C29 C28 C30 109.2(7)
C29 C28 C31 106.6(8)
C31 C28 C21 112.9(7)
C31 C28 C30 107.1(8)
C28 C29 H29A 109.5
C28 C29 H29B 109.5
C28 C29 H29C 109.5
H29A C29 H29B 109.5
H29A C29 H29C 109.5
H29B C29 H29C 109.5
C28 C30 H30A 109.5
C28 C30 H30B 109.5
C28 C30 H30C 109.5
H30A C30 H30B 109.5
H30A C30 H30C 109.5
H30B C30 H30C 109.5
C28 C31 H31A 109.5
C28 C31 H31B 109.5
C28 C31 H31C 109.5
H31A C31 H31B 109.5
H31A C31 H31C 109.5
H31B C31 H31C 109.5
C33 C32 C38 120.1(6)
C33 C32 P1 119.3(5)
C38 C32 P1 119.8(5)
C32 C33 H33 118.6
C32 C33 C34 122.8(7)
C34 C33 H33 118.6
C33 C34 H34 121.7
C35 C34 C33 116.5(6)
C35 C34 H34 121.7
C34 C35 C37 121.3(7)
C34 C35 O3 129.2(6)
C37 C35 O3 109.5(6)
H36A C36 H36B 108.4
O3 C36 H36A 110.1
O3 C36 H36B 110.1
O3 C36 O4 107.9(6)
O4 C36 H36A 110.1
O4 C36 H36B 110.1
C35 C37 O4 109.0(6)
C38 C37 C35 124.2(7)
C38 C37 O4 126.7(6)
C32 C38 C39 126.6(6)
C37 C38 C32 114.9(6)
C37 C38 C39 118.1(6)
C40 C39 C38 117.6(5)
C40 C39 C45 115.6(5)
C45 C39 C38 126.7(5)
C42 C40 C39 124.4(6)
C42 C40 O5 109.3(5)
O5 C40 C39 126.3(6)
H41A C41 H41B 108.4
O5 C41 H41A 110.1
O5 C41 H41B 110.1
O5 C41 O6 108.1(6)
O6 C41 H41A 110.1
O6 C41 H41B 110.1
C40 C42 C43 121.2(6)
C40 C42 O6 110.9(6)
O6 C42 C43 127.9(6)
C42 C43 H43 121.8
C44 C43 C42 116.5(6)
C44 C43 H43 121.8
C43 C44 H44 118.5
C43 C44 C45 123.1(6)
C45 C44 H44 118.5
C39 C45 P2 120.6(4)
C44 C45 C39 119.2(5)
C44 C45 P2 119.6(5)
C47 C46 C51 119.0(6)
C47 C46 P2 117.1(5)
C51 C46 P2 123.9(5)
C46 C47 H47 118.9
C46 C47 C48 122.1(7)
C48 C47 H47 118.9
C47 C48 C49 116.2(7)
C47 C48 C52 119.4(9)
C49 C48 C52 124.4(8)
C48 C49 O8 113.8(9)
C48 C49 O8A 120.8(9)
C50 C49 C48 123.8(7)
C50 C49 O8 120.6(9)
C50 C49 O8A 112.5(9)
C49 C50 C57 122.0(8)
C51 C50 C49 117.0(7)
C51 C50 C57 121.1(8)
C46 C51 H51 119.0
C50 C51 C46 121.9(7)
C50 C51 H51 119.0
C48 C52 C54 105.6(9)
C53 C52 C48 111.4(8)
C53 C52 C54 84.5(13)
C55 C52 C48 121.8(12)
C55 C52 C53 123.3(11)
C55 C52 C54 98.1(12)
C52 C53 H53A 109.5
C52 C53 H53B 109.5
C52 C53 H53C 109.5
H53A C53 H53B 109.5
H53A C53 H53C 109.5
H53B C53 H53C 109.5
C52 C54 H54A 109.5
C52 C54 H54B 109.5
C52 C54 H54C 109.5
H54A C54 H54B 109.5
H54A C54 H54C 109.5
H54B C54 H54C 109.5
C52 C55 H55A 109.5
C52 C55 H55B 109.5
C52 C55 H55C 109.5
H55A C55 H55B 109.5
H55A C55 H55C 109.5
H55B C55 H55C 109.5
H56A C56 H56B 109.5
H56A C56 H56C 109.5
H56B C56 H56C 109.5
O8 C56 H56A 109.5
O8 C56 H56B 109.5
O8 C56 H56C 109.5
H56D C56A H56E 109.5
H56D C56A H56F 109.5
H56E C56A H56F 109.5
O8A C56A H56D 109.5
O8A C56A H56E 109.5
O8A C56A H56F 109.5
C50 C57 C59 106.8(11)
C58 C57 C50 109.7(10)
C58 C57 C59 116(2)
C58 C57 C60 105.9(18)
C60 C57 C50 116.7(10)
C60 C57 C59 101.8(10)
C57 C58 H58A 109.5
C57 C58 H58B 109.5
C57 C58 H58C 109.5
H58A C58 H58B 109.5
H58A C58 H58C 109.5
H58B C58 H58C 109.5
C57 C59 H59A 109.5
C57 C59 H59B 109.5
C57 C59 H59C 109.5
H59A C59 H59B 109.5
H59A C59 H59C 109.5
H59B C59 H59C 109.5
C57 C60 H60A 109.5
C57 C60 H60B 109.5
C57 C60 H60C 109.5
H60A C60 H60B 109.5
H60A C60 H60C 109.5
H60B C60 H60C 109.5
C62 C61 C66 118.1(6)
C62 C61 P2 125.6(5)
C66 C61 P2 116.3(5)
C61 C62 H62 118.7
C63 C62 C61 122.5(6)
C63 C62 H62 118.7
C62 C63 C64 116.7(6)
C62 C63 C67 121.3(6)
C64 C63 C67 121.9(6)
C65 C64 C63 122.4(6)
O7 C64 C63 116.9(7)
O7 C64 C65 120.6(6)
C64 C65 C66 117.3(6)
C64 C65 C72 126.7(6)
C66 C65 C72 116.0(6)
C61 C66 H66 119.2
C65 C66 C61 121.6(6)
C65 C66 H66 119.2
C63 C67 C69 111.6(7)
C68 C67 C63 109.9(6)
C68 C67 C69 106.5(7)
C70 C67 C63 109.9(7)
C70 C67 C68 108.7(7)
C70 C67 C69 110.2(7)
C67 C68 H68A 109.5
C67 C68 H68B 109.5
C67 C68 H68C 109.5
H68A C68 H68B 109.5
H68A C68 H68C 109.5
H68B C68 H68C 109.5
C67 C69 H69A 109.5
C67 C69 H69B 109.5
C67 C69 H69C 109.5
H69A C69 H69B 109.5
H69A C69 H69C 109.5
H69B C69 H69C 109.5
C67 C70 H70A 109.5
C67 C70 H70B 109.5
C67 C70 H70C 109.5
H70A C70 H70B 109.5
H70A C70 H70C 109.5
H70B C70 H70C 109.5
H71A C71 H71B 109.5
H71A C71 H71C 109.5
H71B C71 H71C 109.5
O7 C71 H71A 109.5
O7 C71 H71B 109.5
O7 C71 H71C 109.5
C73 C72 C65 115.7(7)
C73 C72 C74 105.2(6)
C74 C72 C65 106.9(6)
C75 C72 C65 109.7(6)
C75 C72 C73 109.2(7)
C75 C72 C74 109.9(7)
C72 C73 H73A 109.5
C72 C73 H73B 109.5
C72 C73 H73C 109.5
H73A C73 H73B 109.5
H73A C73 H73C 109.5
H73B C73 H73C 109.5
C72 C74 H74A 109.5
C72 C74 H74B 109.5
C72 C74 H74C 109.5
H74A C74 H74B 109.5
H74A C74 H74C 109.5
H74B C74 H74C 109.5
C72 C75 H75A 109.5
C72 C75 H75B 109.5
C72 C75 H75C 109.5
H75A C75 H75B 109.5
H75A C75 H75C 109.5
H75B C75 H75C 109.5
H76A C76 H76B 109.5
H76A C76 H76C 109.5
H76B C76 H76C 109.5
Cu2 C76 H76A 109.5
Cu2 C76 H76B 109.5
Cu2 C76 H76C 109.5
C78 C77 P3 114.6(5)
C82 C77 C78 119.7(6)
C82 C77 P3 125.6(5)
C77 C78 H78 119.0
C77 C78 C79 122.1(6)
C79 C78 H78 119.0
C78 C79 C83 117.5(7)
C80 C79 C78 116.5(6)
C80 C79 C83 125.9(6)
C79 C80 C81 122.7(6)
C79 C80 O9 120.1(7)
O9 C80 C81 117.0(6)
C80 C81 C88 123.5(6)
C82 C81 C80 116.7(6)
C82 C81 C88 119.7(6)
C77 C82 C81 121.5(6)
C77 C82 H82 119.2
C81 C82 H82 119.2
C84 C83 C79 111.4(7)
C84 C83 C85 108.2(10)
C84 C83 C86 115.7(10)
C85 C83 C79 107.3(7)
C86 C83 C79 113.6(8)
C86 C83 C85 99.6(10)
C83 C84 H84A 109.5
C83 C84 H84B 109.5
C83 C84 H84C 109.5
H84A C84 H84B 109.5
H84A C84 H84C 109.5
H84B C84 H84C 109.5
C83 C85 H85A 109.5
C83 C85 H85B 109.5
C83 C85 H85C 109.5
H85A C85 H85B 109.5
H85A C85 H85C 109.5
H85B C85 H85C 109.5
C83 C86 H86A 109.5
C83 C86 H86B 109.5
C83 C86 H86C 109.5
H86A C86 H86B 109.5
H86A C86 H86C 109.5
H86B C86 H86C 109.5
H87A C87 H87B 109.5
H87A C87 H87C 109.5
H87B C87 H87C 109.5
O9 C87 H87A 109.5
O9 C87 H87B 109.5
O9 C87 H87C 109.5
C89 C88 C81 113.6(7)
C89 C88 C91 102.2(9)
C90 C88 C81 109.8(7)
C90 C88 C89 111.4(8)
C90 C88 C91 108.5(8)
C91 C88 C81 111.0(6)
C88 C89 H89A 109.5
C88 C89 H89B 109.5
C88 C89 H89C 109.5
H89A C89 H89B 109.5
H89A C89 H89C 109.5
H89B C89 H89C 109.5
C88 C90 H90A 109.5
C88 C90 H90B 109.5
C88 C90 H90C 109.5
H90A C90 H90B 109.5
H90A C90 H90C 109.5
H90B C90 H90C 109.5
C88 C91 H91A 109.5
C88 C91 H91B 109.5
C88 C91 H91C 109.5
H91A C91 H91B 109.5
H91A C91 H91C 109.5
H91B C91 H91C 109.5
C93 C92 P3 126.0(5)
C97 C92 C93 118.5(6)
C97 C92 P3 115.4(5)
C92 C93 H93 119.1
C92 C93 C94 121.9(6)
C94 C93 H93 119.1
C93 C94 C95 116.9(6)
C93 C94 C98 121.6(6)
C95 C94 C98 121.5(6)
C96 C95 C94 122.4(7)
O10 C95 C94 116.7(7)
O10 C95 C96 120.8(7)
C95 C96 C103 126.6(8)
C97 C96 C95 116.2(7)
C97 C96 C103 117.2(8)
C92 C97 C96 123.2(7)
C92 C97 H97 118.4
C96 C97 H97 118.4
C94 C98 C101 107.3(6)
C99 C98 C94 111.4(6)
C99 C98 C101 108.0(6)
C100 C98 C94 113.9(6)
C100 C98 C99 107.0(6)
C100 C98 C101 109.2(6)
C98 C99 H99A 109.5
C98 C99 H99B 109.5
C98 C99 H99C 109.5
H99A C99 H99B 109.5
H99A C99 H99C 109.5
H99B C99 H99C 109.5
C98 C100 H10D 109.5
C98 C100 H10E 109.5
C98 C100 H10F 109.5
H10D C100 H10E 109.5
H10D C100 H10F 109.5
H10E C100 H10F 109.5
C98 C101 H10G 109.5
C98 C101 H10H 109.5
C98 C101 H10I 109.5
H10G C101 H10H 109.5
H10G C101 H10I 109.5
H10H C101 H10I 109.5
H10J C102 H10K 109.5
H10J C102 H10L 109.5
H10K C102 H10L 109.5
O10 C102 H10J 109.5
O10 C102 H10K 109.5
O10 C102 H10L 109.5
C104 C103 C96 112.2(9)
C104 C103 C105 112.6(11)
C105 C103 C96 112.4(9)
C106 C103 C96 108.9(11)
C106 C103 C104 105.2(11)
C106 C103 C105 104.9(12)
C103 C104 H10M 109.5
C103 C104 H10N 109.5
C103 C104 H10O 109.5
H10M C104 H10N 109.5
H10M C104 H10O 109.5
H10N C104 H10O 109.5
C103 C105 H10P 109.5
C103 C105 H10Q 109.5
C103 C105 H10R 109.5
H10P C105 H10Q 109.5
H10P C105 H10R 109.5
H10Q C105 H10R 109.5
C103 C106 H10S 109.5
C103 C106 H10T 109.5
C103 C106 H10U 109.5
H10S C106 H10T 109.5
H10S C106 H10U 109.5
H10T C106 H10U 109.5
C108 C107 C113 120.8(7)
C108 C107 P3 119.2(6)
C113 C107 P3 119.5(5)
C107 C108 H108 119.5
C107 C108 C109 121.0(8)
C109 C108 H108 119.5
C108 C109 H109 121.2
C110 C109 C108 117.7(7)
C110 C109 H109 121.2
C109 C110 C112 120.9(7)
C109 C110 O11 129.5(8)
C112 C110 O11 109.6(9)
H11D C111 H11E 108.5
O11 C111 H11D 110.3
O11 C111 H11E 110.3
O12 C111 H11D 110.3
O12 C111 H11E 110.3
O12 C111 O11 107.3(8)
C110 C112 O12 109.3(7)
C113 C112 C110 124.6(8)
C113 C112 O12 126.0(7)
C107 C113 C114 127.4(6)
C112 C113 C107 114.7(6)
C112 C113 C114 117.5(6)
C115 C114 C113 117.1(6)
C115 C114 C120 115.9(6)
C120 C114 C113 126.9(6)
C117 C115 C114 123.3(7)
C117 C115 O13 109.1(6)
O13 C115 C114 127.7(7)
H11F C116 H11G 108.5
O13 C116 H11F 110.2
O13 C116 H11G 110.2
O13 C116 O14 107.8(7)
O14 C116 H11F 110.2
O14 C116 H11G 110.1
C115 C117 C118 121.6(7)
C115 C117 O14 110.1(7)
C118 C117 O14 128.1(7)
C117 C118 H118 121.7
C117 C118 C119 116.5(7)
C119 C118 H118 121.7
C118 C119 H119 118.7
C120 C119 C118 122.5(7)
C120 C119 H119 118.7
C114 C120 P4 119.3(5)
C119 C120 C114 120.0(6)
C119 C120 P4 120.5(5)
C122 C121 C126 118.9(6)
C122 C121 P4 125.3(5)
C126 C121 P4 115.3(5)
C121 C122 H122 118.8
C123 C122 C121 122.3(6)
C123 C122 H122 118.8
C122 C123 C124 117.2(6)
C122 C123 C127 116.5(6)
C124 C123 C127 126.2(6)
C123 C124 C125 122.7(6)
O15 C124 C123 120.7(6)
O15 C124 C125 116.6(6)
C124 C125 C132 123.7(7)
C126 C125 C124 116.7(6)
C126 C125 C132 119.4(7)
C121 C126 C125 121.6(7)
C121 C126 H126 119.2
C125 C126 H126 119.2
C123 C127 C128 107.3(6)
C129 C127 C123 110.6(6)
C129 C127 C128 110.0(7)
C129 C127 C130 107.9(7)
C130 C127 C123 114.8(6)
C130 C127 C128 106.0(6)
C127 C128 H12D 109.5
C127 C128 H12E 109.5
C127 C128 H12F 109.5
H12D C128 H12E 109.5
H12D C128 H12F 109.5
H12E C128 H12F 109.5
C127 C129 H12G 109.5
C127 C129 H12H 109.5
C127 C129 H12I 109.5
H12G C129 H12H 109.5
H12G C129 H12I 109.5
H12H C129 H12I 109.5
C127 C130 H13A 109.5
C127 C130 H13B 109.5
C127 C130 H13C 109.5
H13A C130 H13B 109.5
H13A C130 H13C 109.5
H13B C130 H13C 109.5
H13D C131 H13E 109.5
H13D C131 H13F 109.5
H13E C131 H13F 109.5
O15 C131 H13D 109.5
O15 C131 H13E 109.5
O15 C131 H13F 109.5
C125 C132 C133 108.7(8)
C125 C132 C135 113.0(8)
C133 C132 C135 108.4(8)
C134 C132 C125 112.4(7)
C134 C132 C133 107.7(9)
C134 C132 C135 106.6(9)
C132 C133 H13G 109.5
C132 C133 H13H 109.5
C132 C133 H13I 109.5
H13G C133 H13H 109.5
H13G C133 H13I 109.5
H13H C133 H13I 109.5
C132 C134 H13J 109.5
C132 C134 H13K 109.5
C132 C134 H13L 109.5
H13J C134 H13K 109.5
H13J C134 H13L 109.5
H13K C134 H13L 109.5
C132 C135 H13M 109.5
C132 C135 H13N 109.5
C132 C135 H13O 109.5
H13M C135 H13N 109.5
H13M C135 H13O 109.5
H13N C135 H13O 109.5
C137 C136 P4 124.5(5)
C141 C136 C137 118.8(6)
C141 C136 P4 116.7(5)
C136 C137 H137 119.2
C136 C137 C138 121.5(7)
C138 C137 H137 119.2
C137 C138 C139 116.0(7)
C137 C138 C142 117.4(7)
C139 C138 C142 126.6(7)
C140 C139 C138 124.5(7)
C140 C139 O16 118.1(7)
O16 C139 C138 117.4(7)
C139 C140 C147 125.1(7)
C141 C140 C139 115.1(7)
C141 C140 C147 119.7(8)
C136 C141 H141 118.3
C140 C141 C136 123.4(7)
C140 C141 H141 118.3
C138 C142 C144 112.1(8)
C143 C142 C138 112.1(7)
C143 C142 C144 96.6(10)
C143 C142 C145 105.4(10)
C145 C142 C138 110.1(11)
C145 C142 C144 119.7(15)
C142 C143 H14D 109.5
C142 C143 H14E 109.5
C142 C143 H14F 109.5
H14D C143 H14E 109.5
H14D C143 H14F 109.5
H14E C143 H14F 109.5
C142 C144 H14G 109.5
C142 C144 H14H 109.5
C142 C144 H14I 109.5
H14G C144 H14H 109.5
H14G C144 H14I 109.5
H14H C144 H14I 109.5
C142 C145 H14J 109.5
C142 C145 H14K 109.5
C142 C145 H14L 109.5
H14J C145 H14K 109.5
H14J C145 H14L 109.5
H14K C145 H14L 109.5
H14M C146 H14N 109.5
H14M C146 H14O 109.5
H14N C146 H14O 109.5
O16 C146 H14M 109.5
O16 C146 H14N 109.5
O16 C146 H14O 109.5
C148 C147 C140 110.7(9)
C149 C147 C140 110.7(7)
C149 C147 C148 106.6(7)
C150 C147 C140 110.3(7)
C150 C147 C148 112.8(13)
C150 C147 C149 105.5(14)
C147 C148 H14P 109.5
C147 C148 H14Q 109.5
C147 C148 H14R 109.5
H14P C148 H14Q 109.5
H14P C148 H14R 109.5
H14Q C148 H14R 109.5
C147 C149 H14S 109.5
C147 C149 H14T 109.5
C147 C149 H14U 109.5
H14S C149 H14T 109.5
H14S C149 H14U 109.5
H14T C149 H14U 109.5
C147 C150 H15D 109.5
C147 C150 H15E 109.5
C147 C150 H15F 109.5
H15D C150 H15E 109.5
H15D C150 H15F 109.5
H15E C150 H15F 109.5
H15G C151 H15H 109.5
H15G C151 H15I 109.5
H15H C151 H15I 109.5
Si1 C151 H15G 109.5
Si1 C151 H15H 109.5
Si1 C151 H15I 109.5
H15J C152 H15K 109.5
H15J C152 H15L 109.5
H15K C152 H15L 109.5
Si1 C152 H15J 109.5
Si1 C152 H15K 109.5
Si1 C152 H15L 109.5
H15M C153 H15N 109.5
H15M C153 H15O 109.5
H15N C153 H15O 109.5
Si1 C153 H15M 109.5
Si1 C153 H15N 109.5
Si1 C153 H15O 109.5
H15P C154 H15Q 109.5
H15P C154 H15R 109.5
H15Q C154 H15R 109.5
Si2 C154 H15P 109.5
Si2 C154 H15Q 109.5
Si2 C154 H15R 109.5
H15S C155 H15T 109.5
H15S C155 H15U 109.5
H15T C155 H15U 109.5
Si2 C155 H15S 109.5
Si2 C155 H15T 109.5
Si2 C155 H15U 109.5
H26M C156 H26N 109.5
H26M C156 H26O 109.5
H26N C156 H26O 109.5
Si2 C156 H26M 109.5
Si2 C156 H26N 109.5
Si2 C156 H26O 109.5
H26M C157 H15H 109.5
H27O C157 H15H 109.5
H27O C157 H26M 109.5
Si3 C157 H15H 109.5
Si3 C157 H26M 109.5
Si3 C157 H27O 109.5
H26M C158 H15H 109.5
H26M C158 H27O 109.5
H27O C158 H15H 109.5
Si3 C158 H15H 109.5
Si3 C158 H26M 109.5
Si3 C158 H27O 109.5
H26M C159 H15H 109.5
H26M C159 H27O 109.5
H27O C159 H15H 109.5
Si3 C159 H15H 109.5
Si3 C159 H26M 109.5
Si3 C159 H27O 109.5
H16D C160 H16E 109.5
H16D C160 H16F 109.5
H16E C160 H16F 109.5
Si4 C160 H16D 109.5
Si4 C160 H16E 109.5
Si4 C160 H16F 109.5
H16G C161 H16H 109.5
H16G C161 H16I 109.5
H16H C161 H16I 109.5
Si4 C161 H16G 109.5
Si4 C161 H16H 109.5
Si4 C161 H16I 109.5
H16J C162 H16K 109.5
H16J C162 H16L 109.5
H16K C162 H16L 109.5
Si4 C162 H16J 109.5
Si4 C162 H16K 109.5
Si4 C162 H16L 109.5
C5 O1 C12 111.5(7)
C20 O2 C27 112.9(7)
C35 O3 C36 104.0(5)
C37 O4 C36 103.1(5)
C40 O5 C41 104.2(5)
C42 O6 C41 103.2(5)
C64 O7 C71 113.2(6)
C49 O8 C56 117.1(15)
C49 O8A C56A 116.2(18)
C80 O9 C87 114.1(6)
C95 O10 C102 111.5(6)
C110 O11 C111 103.3(7)
C112 O12 C111 104.0(8)
C115 O13 C116 104.5(7)
C117 O14 C116 102.8(6)
C124 O15 C131 112.8(5)
C139 O16 C146 113.1(6)
Si2 O17 Si1 148.1(6)
Si3 O18 Si4 143.6(11)
C2 P1 Cu1 106.9(2)
C17 P1 C2 106.0(3)
C17 P1 Cu1 116.8(2)
C32 P1 C2 107.1(3)
C32 P1 C17 103.6(3)
C32 P1 Cu1 115.8(2)
C45 P2 C46 103.8(3)
C45 P2 Cu1 114.6(2)
C46 P2 Cu1 115.0(2)
C61 P2 C45 105.2(3)
C61 P2 C46 104.4(3)
C61 P2 Cu1 112.7(2)
C77 P3 Cu2 113.3(2)
C92 P3 C77 106.9(3)
C92 P3 C107 103.3(3)
C92 P3 Cu2 116.4(2)
C107 P3 C77 106.1(3)
C107 P3 Cu2 109.9(2)
C120 P4 Cu2 117.2(2)
C121 P4 C120 102.8(3)
C121 P4 Cu2 115.3(2)
C136 P4 C120 104.1(3)
C136 P4 C121 107.8(3)
C136 P4 Cu2 108.9(2)
C1 Cu1 P1 130.0(2)
C1 Cu1 P2 131.0(2)
P2 Cu1 P1 98.64(7)
C76 Cu2 P3 133.5(3)
C76 Cu2 P4 128.4(3)
P3 Cu2 P4 97.75(7)
C151 Si1 C152 110.8(7)
C151 Si1 C153 110.9(8)
C152 Si1 C153 108.2(9)
O17 Si1 C151 107.9(6)
O17 Si1 C152 110.8(9)
O17 Si1 C153 108.2(6)
C155 Si2 C154 113.0(13)
C155 Si2 C156 108.1(12)
C156 Si2 C154 109.1(9)
O17 Si2 C154 105.6(9)
O17 Si2 C155 107.7(11)
O17 Si2 C156 113.4(8)
C157 Si3 C158 111.8(11)
C157 Si3 C159 107.4(9)
C158 Si3 C159 105.0(11)
O18 Si3 C157 117.9(9)
O18 Si3 C158 113.1(8)
O18 Si3 C159 99.8(10)
C160 Si4 C161 115.8(12)
C160 Si4 C162 110.3(12)
C162 Si4 C161 111.7(16)
O18 Si4 C160 106.3(8)
O18 Si4 C161 105.0(16)
O18 Si4 C162 107.3(11)

loop_
_geom_bond_atom_site_label_1
_geom_bond_atom_site_label_2
_geom_bond_distance
C1 H1A 0.9800
C1 H1B 0.9800
C1 H1C 0.9800
C1 Cu1 1.974(7)
C2 C3 1.378(10)
C2 C7 1.389(10)
C2 P1 1.830(7)
C3 H3 0.9500
C3 C4 1.395(10)
C4 C5 1.406(12)
C4 C8 1.523(12)
C5 C6 1.396(12)
C5 O1 1.403(9)
C6 C7 1.405(10)
C6 C13 1.562(12)
C7 H7 0.9500
C8 C9 1.525(12)
C8 C10 1.482(14)
C8 C11 1.576(14)
C9 H9A 0.9800
C9 H9B 0.9800
C9 H9C 0.9800
C10 H10A 0.9800
C10 H10B 0.9800
C10 H10C 0.9800
C11 H11A 0.9800
C11 H11B 0.9800
C11 H11C 0.9800
C12 H12A 0.9800
C12 H12B 0.9800
C12 H12C 0.9800
C12 O1 1.451(13)
C13 C14 1.544(14)
C13 C15 1.499(14)
C13 C16 1.559(14)
C14 H14A 0.9800
C14 H14B 0.9800
C14 H14C 0.9800
C15 H15A 0.9800
C15 H15B 0.9800
C15 H15C 0.9800
C16 H16A 0.9800
C16 H16B 0.9800
C16 H16C 0.9800
C17 C18 1.380(11)
C17 C22 1.372(10)
C17 P1 1.829(7)
C18 H18 0.9500
C18 C19 1.409(12)
C19 C20 1.362(13)
C19 C23 1.557(15)
C20 C21 1.402(12)
C20 O2 1.393(9)
C21 C22 1.405(10)
C21 C28 1.548(12)
C22 H22 0.9500
C23 C24 1.36(3)
C23 C25 1.55(3)
C23 C26 1.55(2)
C24 H24A 0.9800
C24 H24B 0.9800
C24 H24C 0.9800
C25 H25A 0.9800
C25 H25B 0.9800
C25 H25C 0.9800
C26 H26A 0.9800
C26 H26B 0.9800
C26 H26C 0.9800
C27 H27A 0.9800
C27 H27B 0.9800
C27 H27C 0.9800
C27 O2 1.444(12)
C28 C29 1.535(11)
C28 C30 1.553(14)
C28 C31 1.544(14)
C29 H29A 0.9800
C29 H29B 0.9800
C29 H29C 0.9800
C30 H30A 0.9800
C30 H30B 0.9800
C30 H30C 0.9800
C31 H31A 0.9800
C31 H31B 0.9800
C31 H31C 0.9800
C32 C33 1.388(9)
C32 C38 1.429(9)
C32 P1 1.826(7)
C33 H33 0.9500
C33 C34 1.400(10)
C34 H34 0.9500
C34 C35 1.362(11)
C35 C37 1.381(10)
C35 O3 1.392(9)
C36 H36A 0.9900
C36 H36B 0.9900
C36 O3 1.403(10)
C36 O4 1.441(9)
C37 C38 1.376(9)
C37 O4 1.396(8)
C38 C39 1.478(8)
C39 C40 1.392(8)
C39 C45 1.431(8)
C40 C42 1.368(9)
C40 O5 1.378(8)
C41 H41A 0.9900
C41 H41B 0.9900
C41 O5 1.419(9)
C41 O6 1.436(10)
C42 C43 1.395(10)
C42 O6 1.369(8)
C43 H43 0.9500
C43 C44 1.392(9)
C44 H44 0.9500
C44 C45 1.415(9)
C45 P2 1.813(6)
C46 C47 1.382(9)
C46 C51 1.391(10)
C46 P2 1.835(6)
C47 H47 0.9500
C47 C48 1.395(10)
C48 C49 1.400(12)
C48 C52 1.531(12)
C49 C50 1.394(12)
C49 O8 1.410(15)
C49 O8A 1.428(16)
C50 C51 1.380(10)
C50 C57 1.526(13)
C51 H51 0.9500
C52 C53 1.526(19)
C52 C54 1.63(2)
C52 C55 1.426(15)
C53 H53A 0.9800
C53 H53B 0.9800
C53 H53C 0.9800
C54 H54A 0.9800
C54 H54B 0.9800
C54 H54C 0.9800
C55 H55A 0.9800
C55 H55B 0.9800
C55 H55C 0.9800
C56 H56A 0.9800
C56 H56B 0.9800
C56 H56C 0.9800
C56 O8 1.54(3)
C56A H56D 0.9800
C56A H56E 0.9800
C56A H56F 0.9800
C56A O8A 1.48(4)
C57 C58 1.37(2)
C57 C59 1.56(2)
C57 C60 1.478(15)
C58 H58A 0.9800
C58 H58B 0.9800
C58 H58C 0.9800
C59 H59A 0.9800
C59 H59B 0.9800
C59 H59C 0.9800
C60 H60A 0.9800
C60 H60B 0.9800
C60 H60C 0.9800
C61 C62 1.399(9)
C61 C66 1.409(9)
C61 P2 1.809(6)
C62 H62 0.9500
C62 C63 1.386(9)
C63 C64 1.431(10)
C63 C67 1.541(11)
C64 C65 1.390(11)
C64 O7 1.384(8)
C65 C66 1.405(9)
C65 C72 1.543(10)
C66 H66 0.9500
C67 C68 1.538(12)
C67 C69 1.570(12)
C67 C70 1.528(12)
C68 H68A 0.9800
C68 H68B 0.9800
C68 H68C 0.9800
C69 H69A 0.9800
C69 H69B 0.9800
C69 H69C 0.9800
C70 H70A 0.9800
C70 H70B 0.9800
C70 H70C 0.9800
C71 H71A 0.9800
C71 H71B 0.9800
C71 H71C 0.9800
C71 O7 1.453(10)
C72 C73 1.532(11)
C72 C74 1.534(12)
C72 C75 1.516(11)
C73 H73A 0.9800
C73 H73B 0.9800
C73 H73C 0.9800
C74 H74A 0.9800
C74 H74B 0.9800
C74 H74C 0.9800
C75 H75A 0.9800
C75 H75B 0.9800
C75 H75C 0.9800
C76 H76A 0.9800
C76 H76B 0.9800
C76 H76C 0.9800
C76 Cu2 1.952(9)
C77 C78 1.375(9)
C77 C82 1.368(9)
C77 P3 1.838(6)
C78 H78 0.9500
C78 C79 1.398(10)
C79 C80 1.388(10)
C79 C83 1.553(11)
C80 C81 1.409(10)
C80 O9 1.388(8)
C81 C82 1.399(9)
C81 C88 1.556(10)
C82 H82 0.9500
C83 C84 1.468(14)
C83 C85 1.540(16)
C83 C86 1.512(13)
C84 H84A 0.9800
C84 H84B 0.9800
C84 H84C 0.9800
C85 H85A 0.9800
C85 H85B 0.9800
C85 H85C 0.9800
C86 H86A 0.9800
C86 H86B 0.9800
C86 H86C 0.9800
C87 H87A 0.9800
C87 H87B 0.9800
C87 H87C 0.9800
C87 O9 1.451(11)
C88 C89 1.523(13)
C88 C90 1.458(13)
C88 C91 1.554(14)
C89 H89A 0.9800
C89 H89B 0.9800
C89 H89C 0.9800
C90 H90A 0.9800
C90 H90B 0.9800
C90 H90C 0.9800
C91 H91A 0.9800
C91 H91B 0.9800
C91 H91C 0.9800
C92 C93 1.388(9)
C92 C97 1.384(10)
C92 P3 1.824(7)
C93 H93 0.9500
C93 C94 1.389(9)
C94 C95 1.428(10)
C94 C98 1.530(10)
C95 C96 1.394(12)
C95 O10 1.390(9)
C96 C97 1.390(11)
C96 C103 1.555(13)
C97 H97 0.9500
C98 C99 1.528(11)
C98 C100 1.521(10)
C98 C101 1.561(10)
C99 H99A 0.9800
C99 H99B 0.9800
C99 H99C 0.9800
C100 H10D 0.9800
C100 H10E 0.9800
C100 H10F 0.9800
C101 H10G 0.9800
C101 H10H 0.9800
C101 H10I 0.9800
C102 H10J 0.9800
C102 H10K 0.9800
C102 H10L 0.9800
C102 O10 1.457(12)
C103 C104 1.553(14)
C103 C105 1.554(19)
C103 C106 1.46(2)
C104 H10M 0.9800
C104 H10N 0.9800
C104 H10O 0.9800
C105 H10P 0.9800
C105 H10Q 0.9800
C105 H10R 0.9800
C106 H10S 0.9800
C106 H10T 0.9800
C106 H10U 0.9800
C107 C108 1.394(10)
C107 C113 1.434(10)
C107 P3 1.832(7)
C108 H108 0.9500
C108 C109 1.418(12)
C109 H109 0.9500
C109 C110 1.354(13)
C110 C112 1.382(11)
C110 O11 1.398(11)
C111 H11D 0.9900
C111 H11E 0.9900
C111 O11 1.445(15)
C111 O12 1.426(11)
C112 C113 1.375(9)
C112 O12 1.395(10)
C113 C114 1.485(9)
C114 C115 1.383(9)
C114 C120 1.417(9)
C115 C117 1.367(11)
C115 O13 1.381(9)
C116 H11F 0.9900
C116 H11G 0.9900
C116 O13 1.404(11)
C116 O14 1.434(13)
C117 C118 1.371(12)
C117 O14 1.385(9)
C118 H118 0.9500
C118 C119 1.398(10)
C119 H119 0.9500
C119 C120 1.382(10)
C120 P4 1.829(6)
C121 C122 1.387(9)
C121 C126 1.397(10)
C121 P4 1.827(6)
C122 H122 0.9500
C122 C123 1.382(9)
C123 C124 1.403(10)
C123 C127 1.554(10)
C124 C125 1.412(10)
C124 O15 1.381(8)
C125 C126 1.400(10)
C125 C132 1.534(11)
C126 H126 0.9500
C127 C128 1.562(11)
C127 C129 1.504(11)
C127 C130 1.534(10)
C128 H12D 0.9800
C128 H12E 0.9800
C128 H12F 0.9800
C129 H12G 0.9800
C129 H12H 0.9800
C129 H12I 0.9800
C130 H13A 0.9800
C130 H13B 0.9800
C130 H13C 0.9800
C131 H13D 0.9800
C131 H13E 0.9800
C131 H13F 0.9800
C131 O15 1.421(9)
C132 C133 1.537(15)
C132 C134 1.522(14)
C132 C135 1.540(13)
C133 H13G 0.9800
C133 H13H 0.9800
C133 H13I 0.9800
C134 H13J 0.9800
C134 H13K 0.9800
C134 H13L 0.9800
C135 H13M 0.9800
C135 H13N 0.9800
C135 H13O 0.9800
C136 C137 1.399(10)
C136 C141 1.392(9)
C136 P4 1.823(6)
C137 H137 0.9500
C137 C138 1.403(10)
C138 C139 1.415(11)
C138 C142 1.536(12)
C139 C140 1.404(11)
C139 O16 1.412(8)
C140 C141 1.391(10)
C140 C147 1.542(11)
C141 H141 0.9500
C142 C143 1.474(13)
C142 C144 1.635(16)
C142 C145 1.517(17)
C143 H14D 0.9800
C143 H14E 0.9800
C143 H14F 0.9800
C144 H14G 0.9800
C144 H14H 0.9800
C144 H14I 0.9800
C145 H14J 0.9800
C145 H14K 0.9800
C145 H14L 0.9800
C146 H14M 0.9800
C146 H14N 0.9800
C146 H14O 0.9800
C146 O16 1.430(11)
C147 C148 1.541(13)
C147 C149 1.524(14)
C147 C150 1.510(15)
C148 H14P 0.9800
C148 H14Q 0.9800
C148 H14R 0.9800
C149 H14S 0.9800
C149 H14T 0.9800
C149 H14U 0.9800
C150 H15D 0.9800
C150 H15E 0.9800
C150 H15F 0.9800
C151 H15G 0.9800
C151 H15H 0.9800
C151 H15I 0.9800
C151 Si1 1.855(13)
C152 H15J 0.9800
C152 H15K 0.9800
C152 H15L 0.9800
C152 Si1 1.863(17)
C153 H15M 0.9800
C153 H15N 0.9800
C153 H15O 0.9800
C153 Si1 1.869(15)
C154 H15P 0.9800
C154 H15Q 0.9800
C154 H15R 0.9800
C154 Si2 1.962(19)
C155 H15S 0.9800
C155 H15T 0.9800
C155 H15U 0.9800
C155 Si2 1.75(3)
C156 H26M 0.9800
C156 H26N 0.9800
C156 H26O 0.9800
C156 Si2 1.837(14)
C157 H15H 0.9800
C157 H26M 0.9800
C157 H27O 0.9800
C157 Si3 1.779(17)
C158 H15H 0.9800
C158 H26M 0.9800
C158 H27O 0.9800
C158 Si3 1.834(15)
C159 H15H 0.9800
C159 H26M 0.9800
C159 H27O 0.9800
C159 Si3 2.09(2)
C160 H16D 0.9800
C160 H16E 0.9800
C160 H16F 0.9800
C160 Si4 1.822(18)
C161 H16G 0.9800
C161 H16H 0.9800
C161 H16I 0.9800
C161 Si4 1.89(2)
C162 H16J 0.9800
C162 H16K 0.9800
C162 H16L 0.9800
C162 Si4 1.84(2)
O17 Si1 1.610(9)
O17 Si2 1.571(9)
O18 Si3 1.495(12)
O18 Si4 1.655(15)
P1 Cu1 2.2675(18)
P2 Cu1 2.2573(18)
P3 Cu2 2.2435(18)
P4 Cu2 2.2666(19)
